data_2243538
loop_
_publ_author_name
'Rheam, Rachel E.'
'Zeller, Matthias'
'Zaleski, Curtis M.'

_publ_section_title
;
 Crystal structures of three anionic lanthanide--aluminium [3.3.1]
 metallacryptate complexes
;
_journal_coeditor_code MW2167
_journal_issue 9
_journal_name_full 'Acta Crystallographica Section E'
_journal_page_first 1458
_journal_page_last 1466
_journal_paper_doi 10.1107/S2056989020010725
_journal_volume 76
_journal_year 2020
_chemical_formula_iupac
;
(C5 H6 N)2 [Gd Al6 (C7 H6 N O3)2 (C7 H4 N O3)7 (C5 H5 N)1.855 (H2 O)2],
7.396C5 H5 N, H2 O
;
_chemical_formula_moiety 'C72.27 H53.28 Al6 Gd N10.86 O29, 2(C5 H6 N), 7.396(C5 H5 N), H2'
_chemical_formula_sum 'C119.25 H104.26 Al6 Gd N20.25 O30'
_chemical_formula_weight 2620.19
_chemical_name_systematic
;Bis(pyridinium)
diaquadipyridinehexakis[\m~3~-salicylhydroximato(3-)]bis[\m~2~-salicylhydroximato(1-)]hexaaluminiumgadolinium--pyridine--water (1/7.396/1)
;
_space_group_crystal_system triclinic
_space_group_IT_number 2
_space_group_name_Hall '-P 1'
_space_group_name_H-M_alt 'P -1'
_atom_sites_solution_hydrogens mixed
_atom_sites_solution_primary isomor
_atom_sites_solution_secondary difmap
_audit_creation_method SHELXL-2018/3
_cell_angle_alpha 80.675(2)
_cell_angle_beta 84.459(2)
_cell_angle_gamma 71.757(2)
_cell_formula_units_Z 2
_cell_length_a 13.7267(10)
_cell_length_b 16.0458(11)
_cell_length_c 28.2591(18)
_cell_measurement_reflns_used 9126
_cell_measurement_temperature 150(2)
_cell_measurement_theta_max 29.6609
_cell_measurement_theta_min 2.4991
_cell_volume 5826.3(7)
_computing_cell_refinement
;
SAINT (Bruker, 2018)
;
_computing_data_collection
;
APEX3  (Bruker, 2018)
;
_computing_data_reduction
;
SAINT (Bruker, 2018)
;
_computing_molecular_graphics
;
Mercury (Macrae et al., 2020)
;
_computing_publication_material
;
publCIF (Westrip, 2010)
;
_computing_structure_refinement
;
<i>SHELXL2018/3</i> (Sheldrick, 2015),
<i>shelXle</i> (H\"ubschle <i>et al.</i>,  2011)
;
_computing_structure_solution
;
SHELXS97 (Sheldrick, 2008)
;
_diffrn_ambient_temperature 150(2)
_diffrn_detector_area_resol_mean 10.4167
_diffrn_measured_fraction_theta_full 0.999
_diffrn_measured_fraction_theta_max 0.996
_diffrn_measurement_device_type 'Bruker AXS D8 Quest CMOS diffractometer'
_diffrn_measurement_method 'omega and phi scans'
_diffrn_radiation_monochromator 'Triumph curved graphite crystal'
_diffrn_radiation_type MoK\a
_diffrn_radiation_wavelength 0.71073
_diffrn_reflns_av_R_equivalents 0.0555
_diffrn_reflns_av_unetI/netI 0.0387
_diffrn_reflns_limit_h_max 19
_diffrn_reflns_limit_h_min -19
_diffrn_reflns_limit_k_max 22
_diffrn_reflns_limit_k_min -22
_diffrn_reflns_limit_l_max 39
_diffrn_reflns_limit_l_min -40
_diffrn_reflns_number 284595
_diffrn_reflns_theta_full 25.242
_diffrn_reflns_theta_max 30.626
_diffrn_reflns_theta_min 2.193
_diffrn_source 'fine focus sealed tube X-ray source'
_diffrn_source_current '30 mA'
_diffrn_source_voltage '50 kV'
_exptl_absorpt_coefficient_mu 0.703
_exptl_absorpt_correction_T_max 0.7461
_exptl_absorpt_correction_T_min 0.6839
_exptl_absorpt_correction_type multi-scan
_exptl_absorpt_process_details
;
(SADABS; Krause <i>et al.</i>,  2015)
;
_exptl_crystal_colour colourless
_exptl_crystal_density_diffrn 1.493
_exptl_crystal_description block
_exptl_crystal_F_000 2687.1
_exptl_crystal_size_max 0.260
_exptl_crystal_size_mid 0.210
_exptl_crystal_size_min 0.130
_refine_diff_density_max 1.444
_refine_diff_density_min -0.983
_refine_ls_extinction_method none
_refine_ls_goodness_of_fit_ref 1.093
_refine_ls_hydrogen_treatment mixed
_refine_ls_matrix_type full
_refine_ls_number_parameters 2119
_refine_ls_number_reflns 35792
_refine_ls_number_restraints 2173
_refine_ls_restrained_S_all 1.073
_refine_ls_R_factor_all 0.0766
_refine_ls_R_factor_gt 0.0543
_refine_ls_shift/su_max 0.002
_refine_ls_shift/su_mean 0.000
_refine_ls_structure_factor_coef Fsqd
_refine_ls_weighting_details 'w=1/[\s^2^(Fo^2^)+(0.0552P)^2^+12.4814P] where P=(Fo^2^+2Fc^2^)/3'
_refine_ls_weighting_scheme calc
_refine_ls_wR_factor_gt 0.1339
_refine_ls_wR_factor_ref 0.1456
_reflns_number_gt 28478
_reflns_number_total 35792
_reflns_threshold_expression 'I > 2\s(I)'
_cod_data_source_file mw2167sup1.cif
_cod_data_source_block 1
_cod_database_code 2243538
_shelx_space_group_comment
;
The symmetry employed for this shelxl refinement is uniquely defined
by the following loop, which should always be used as a source of
symmetry information in preference to the above space-group names.
They are only intended as comments.
;
_shelx_estimated_absorpt_t_min 0.838
_shelx_estimated_absorpt_t_max 0.914

loop_
_space_group_symop_operation_xyz
'x, y, z'
'-x, -y, -z'

loop_
_atom_site_type_symbol
_atom_site_label
_atom_site_fract_x
_atom_site_fract_y
_atom_site_fract_z
_atom_site_U_iso_or_equiv
_atom_site_adp_type
_atom_site_calc_flag
_atom_site_occupancy
_atom_site_disorder_assembly
_atom_site_disorder_group
Al Al1 -0.03254(7) 0.87424(6) 0.12743(3) 0.02226(17) Uani d 1 . .
Al Al2 -0.31499(7) 0.93466(6) 0.23781(3) 0.02663(18) Uani d 1 . .
Al Al3 -0.11826(7) 1.10637(6) 0.25737(3) 0.02660(18) Uani d 1 . .
Al Al5 -0.13915(9) 0.75747(7) 0.36787(3) 0.0327(2) Uani d 1 . .
Al Al6 -0.04737(7) 0.61891(6) 0.23589(3) 0.02525(18) Uani d 1 . .
O O1 -0.11609(16) 0.91539(13) 0.18193(7) 0.0238(4) Uani d 1 . .
O O2 -0.16100(17) 0.88827(15) 0.10415(7) 0.0272(4) Uani d 1 . .
O O3 -0.40256(19) 0.89815(17) 0.20781(8) 0.0343(5) Uani d 1 . .
O O4 -0.21721(17) 0.97252(13) 0.26414(7) 0.0255(4) Uani d 1 . .
O O5 -0.37369(17) 1.05765(15) 0.21974(8) 0.0291(4) Uani d 1 . .
O O7 0.08928(17) 0.84930(14) 0.20983(7) 0.0267(4) Uani d 1 . .
O O8 0.21067(18) 0.93296(15) 0.17940(8) 0.0308(5) Uani d 1 . .
O O9 -0.03315(16) 0.98454(13) 0.09082(7) 0.0243(4) Uani d 1 . .
Gd Gd1 -0.05698(3) 0.85203(2) 0.26033(2) 0.01944(6) Uani d 0.8550(13) A 1
Al Al4 0.18272(10) 0.88646(8) 0.24141(5) 0.0204(3) Uani d 0.8550(13) A 1
O O10 0.1206(2) 0.82580(17) 0.29520(10) 0.0247(5) Uani d 0.8550(13) A 1
N N4 0.1822(2) 0.74022(19) 0.30500(11) 0.0276(6) Uani d 0.8550(13) A 1
H H4N 0.163874 0.701853 0.327113 0.033 Uiso calc 0.8550(13) A 1
O O11 0.2875(2) 0.77628(17) 0.24650(9) 0.0252(5) Uani d 0.8550(13) A 1
C C22 0.2697(3) 0.7179(2) 0.27998(12) 0.0256(6) Uani d 0.8550(13) A 1
C C23 0.3489(3) 0.6320(2) 0.29183(14) 0.0330(8) Uani d 0.8550(13) A 1
C C24 0.4402(3) 0.6159(3) 0.26443(18) 0.0396(9) Uani d 0.8550(13) A 1
H H24 0.448377 0.658326 0.237963 0.048 Uiso calc 0.8550(13) A 1
C C25 0.5201(4) 0.5385(3) 0.2751(2) 0.0524(12) Uani d 0.8550(13) A 1
H H25 0.582948 0.528058 0.256429 0.063 Uiso calc 0.8550(13) A 1
C C26 0.5069(5) 0.4767(3) 0.3135(2) 0.0610(14) Uani d 0.8550(13) A 1
H H26 0.561263 0.423548 0.320898 0.073 Uiso calc 0.8550(13) A 1
C C27 0.4171(5) 0.4908(3) 0.3407(2) 0.0587(13) Uani d 0.8550(13) A 1
H H27 0.409927 0.447460 0.366876 0.070 Uiso calc 0.8550(13) A 1
C C28 0.3349(4) 0.5690(3) 0.33051(17) 0.0444(10) Uani d 0.8550(13) A 1
O O12 0.2453(3) 0.5859(2) 0.35611(13) 0.0575(10) Uani d 0.8550(13) A 1
H H12O 0.242645 0.539950 0.374585 0.086 Uiso calc 0.8550(13) A 1
O O25 -0.0279(3) 0.9909(2) 0.26351(16) 0.0240(8) Uani d 0.8550(13) A 1
N N9 0.0750(3) 0.9934(2) 0.25845(13) 0.0237(7) Uani d 0.8550(13) A 1
O O26 -0.0017(3) 1.1390(2) 0.26320(16) 0.0311(9) Uani d 0.8550(13) A 1
C C57 0.0813(3) 1.0721(3) 0.25978(15) 0.0259(8) Uani d 0.8550(13) A 1
C C58 0.1824(3) 1.0861(3) 0.25764(14) 0.0282(7) Uani d 0.8550(13) A 1
C C59 0.1867(3) 1.1730(3) 0.25357(17) 0.0374(9) Uani d 0.8550(13) A 1
H H59 0.124982 1.221068 0.251227 0.045 Uiso calc 0.8550(13) A 1
C C60 0.2801(4) 1.1895(3) 0.25294(19) 0.0447(10) Uani d 0.8550(13) A 1
H H60 0.282401 1.248519 0.250848 0.054 Uiso calc 0.8550(13) A 1
C C61 0.3702(4) 1.1191(3) 0.25537(19) 0.0426(9) Uani d 0.8550(13) A 1
H H61 0.434511 1.130246 0.254333 0.051 Uiso calc 0.8550(13) A 1
C C62 0.3670(3) 1.0330(3) 0.25931(15) 0.0327(8) Uani d 0.8550(13) A 1
H H62 0.429248 0.985413 0.260909 0.039 Uiso calc 0.8550(13) A 1
C C63 0.2735(3) 1.0151(3) 0.26095(13) 0.0269(7) Uani d 0.8550(13) A 1
O O27 0.2742(2) 0.9302(2) 0.26605(10) 0.0256(5) Uani d 0.8550(13) A 1
N N11 0.1094(3) 0.5515(2) 0.24676(13) 0.0286(6) Uani d 0.8550(13) A 1
C C69 0.1359(3) 0.4813(3) 0.28040(16) 0.0369(8) Uani d 0.8550(13) A 1
H H69 0.084267 0.469275 0.302930 0.044 Uiso calc 0.8550(13) A 1
C C70 0.2347(4) 0.4252(3) 0.28400(19) 0.0460(10) Uani d 0.8550(13) A 1
H H70 0.250606 0.376167 0.308827 0.055 Uiso calc 0.8550(13) A 1
C C71 0.3094(4) 0.4406(3) 0.25175(19) 0.0464(10) Uani d 0.8550(13) A 1
H H71 0.377781 0.401765 0.253123 0.056 Uiso calc 0.8550(13) A 1
C C72 0.2838(3) 0.5135(3) 0.21711(18) 0.0480(10) Uani d 0.8550(13) A 1
H H72 0.334273 0.526246 0.194101 0.058 Uiso calc 0.8550(13) A 1
C C73 0.1835(3) 0.5680(3) 0.21634(16) 0.0380(8) Uani d 0.8550(13) A 1
H H73 0.166740 0.619538 0.193079 0.046 Uiso calc 0.8550(13) A 1
Gd Gd1B -0.08664(15) 0.85006(12) 0.26260(6) 0.01944(6) Uani d 0.1450(13) A 2
Al Al4B 0.1660(6) 0.8615(5) 0.2476(3) 0.0267(15) Uani d 0.1450(13) A 2
O O10B 0.0972(10) 0.8007(9) 0.2973(5) 0.029(3) Uani d 0.1450(13) A 2
N N4B 0.1365(12) 0.7116(9) 0.2916(6) 0.029(2) Uani d 0.1450(13) A 2
H H4B 0.104(15) 0.671(11) 0.297(5) 0.035 Uiso d 0.1450(13) A 2
O O11B 0.2609(11) 0.7462(8) 0.2466(6) 0.028(2) Uani d 0.1450(13) A 2
C C22B 0.2139(13) 0.6878(9) 0.2606(7) 0.030(2) Uani d 0.1450(13) A 2
C C23B 0.2495(13) 0.5960(11) 0.2493(9) 0.039(3) Uani d 0.1450(13) A 2
C C24B 0.3519(14) 0.5654(14) 0.2336(10) 0.044(3) Uani d 0.1450(13) A 2
H H24B 0.396126 0.600372 0.234198 0.053 Uiso calc 0.1450(13) A 2
C C25B 0.3897(16) 0.4839(14) 0.2172(11) 0.048(3) Uani d 0.1450(13) A 2
H H25B 0.458763 0.463863 0.205005 0.057 Uiso calc 0.1450(13) A 2
C C26B 0.3252(15) 0.4322(15) 0.2187(11) 0.045(3) Uani d 0.1450(13) A 2
H H26B 0.353712 0.373011 0.212026 0.055 Uiso calc 0.1450(13) A 2
C C27B 0.2238(14) 0.4624(13) 0.2294(9) 0.041(2) Uani d 0.1450(13) A 2
H H27B 0.179564 0.430078 0.223919 0.049 Uiso calc 0.1450(13) A 2
C C28B 0.1838(14) 0.5434(13) 0.2489(10) 0.040(2) Uani d 0.1450(13) A 2
O O12B 0.0869(12) 0.5726(11) 0.2661(7) 0.034(3) Uani d 0.1450(13) A 2
H H12P 0.080233 0.543352 0.293099 0.051 Uiso calc 0.1450(13) A 2
O O25B -0.0389(14) 0.9773(11) 0.2710(12) 0.025(3) Uani d 0.1450(13) A 2
N N9B 0.0673(12) 0.9715(9) 0.2658(9) 0.022(2) Uani d 0.1450(13) A 2
O O26B 0.0045(18) 1.1177(12) 0.2708(11) 0.026(3) Uani d 0.1450(13) A 2
C C57B 0.0828(13) 1.0467(12) 0.2668(12) 0.027(3) Uani d 0.1450(13) A 2
C C58B 0.1883(13) 1.0523(12) 0.2671(10) 0.029(2) Uani d 0.1450(13) A 2
C C59B 0.1999(15) 1.1360(14) 0.2638(11) 0.036(3) Uani d 0.1450(13) A 2
H H59B 0.141268 1.186987 0.260908 0.043 Uiso calc 0.1450(13) A 2
C C60B 0.2986(16) 1.1459(14) 0.2647(11) 0.039(2) Uani d 0.1450(13) A 2
H H60B 0.307486 1.202210 0.264794 0.047 Uiso calc 0.1450(13) A 2
C C61B 0.3811(16) 1.0701(15) 0.2653(10) 0.038(3) Uani d 0.1450(13) A 2
H H61B 0.448451 1.075348 0.263583 0.046 Uiso calc 0.1450(13) A 2
C C62B 0.3698(14) 0.9871(14) 0.2683(9) 0.031(3) Uani d 0.1450(13) A 2
H H62B 0.429097 0.936620 0.270313 0.037 Uiso calc 0.1450(13) A 2
C C63B 0.2735(13) 0.9756(12) 0.2685(9) 0.028(2) Uani d 0.1450(13) A 2
O O27B 0.2651(11) 0.8937(10) 0.2738(6) 0.028(2) Uani d 0.1450(13) A 2
O O13 -0.0963(2) 0.86128(15) 0.34925(8) 0.0353(5) Uani d 1 . .
O O14 -0.0258(2) 0.72662(17) 0.40994(9) 0.0424(6) Uani d 1 . .
O O15 0.1158(4) 0.9201(3) 0.40772(15) 0.0919(15) Uani d 1 . .
H H15 0.126385 0.959898 0.420603 0.138 Uiso calc 1 . .
O O16 -0.22929(18) 0.82362(14) 0.27040(7) 0.0284(4) Uani d 1 . .
O O17 -0.39396(19) 0.93089(16) 0.29572(8) 0.0324(5) Uani d 1 . .
O O18 -0.2290(2) 0.79005(17) 0.41746(8) 0.0448(7) Uani d 1 . .
O O19 -0.05118(19) 0.71694(14) 0.31458(7) 0.0294(5) Uani d 1 . .
O O20 -0.1509(2) 0.64366(16) 0.37567(8) 0.0381(6) Uani d 1 . .
O O21 -0.07470(19) 0.51469(14) 0.25136(8) 0.0314(5) Uani d 1 . .
O O22 -0.03044(19) 0.73117(14) 0.21565(7) 0.0304(5) Uani d 1 . .
O O23 -0.02071(19) 0.60680(14) 0.17198(8) 0.0307(5) Uani d 1 . .
O O24 0.04367(17) 0.81776(14) 0.07902(7) 0.0262(4) Uani d 1 . .
O O28 -0.08824(19) 1.10936(15) 0.18666(8) 0.0308(5) Uani d 1 . .
H H28A -0.063(3) 1.150(2) 0.1723(15) 0.046 Uiso d 1 . .
H H28B -0.069(3) 1.0607(18) 0.1765(15) 0.046 Uiso d 1 . .
O O29 -0.1971(2) 0.67574(17) 0.22813(10) 0.0380(5) Uani d 1 . .
H H29A -0.209(4) 0.727(2) 0.2391(17) 0.057 Uiso d 1 . .
H H29B -0.237(3) 0.675(3) 0.2043(13) 0.057 Uiso d 1 . .
O O30 0.4067(7) 0.4773(7) 0.0089(4) 0.185(4) Uani d 1 . .
H H30A 0.429(5) 0.493(8) 0.032(4) 0.278 Uiso d 1 . .
H H30B 0.394(13) 0.427(5) 0.014(3) 0.278 Uiso d 1 . .
N N1 -0.2189(2) 0.91576(16) 0.17976(9) 0.0245(5) Uani d 1 . .
N N2 -0.2302(2) 1.06264(16) 0.25044(9) 0.0256(5) Uani d 1 . .
N N3 0.0767(2) 0.89080(16) 0.16225(8) 0.0241(5) Uani d 1 . .
N N5 -0.0181(3) 0.8586(2) 0.37670(10) 0.0406(7) Uani d 1 . .
H H5N 0.006809 0.903465 0.374182 0.049 Uiso calc 1 . .
N N6 -0.2517(2) 0.81974(18) 0.32141(9) 0.0324(6) Uani d 1 . .
N N7 -0.0710(2) 0.64255(17) 0.30169(9) 0.0297(5) Uani d 1 . .
N N8 -0.0161(2) 0.74817(16) 0.16488(8) 0.0243(5) Uani d 1 . .
C C1 -0.2350(2) 0.9029(2) 0.13694(10) 0.0262(6) Uani d 1 . .
C C2 -0.3380(3) 0.9057(2) 0.12538(11) 0.0296(6) Uani d 1 . .
C C3 -0.3576(3) 0.9099(2) 0.07725(12) 0.0355(7) Uani d 1 . .
H H3 -0.306134 0.915825 0.053055 0.043 Uiso calc 1 . .
C C4 -0.4499(3) 0.9056(3) 0.06418(14) 0.0434(9) Uani d 1 . .
H H4 -0.462226 0.908496 0.031364 0.052 Uiso calc 1 . .
C C5 -0.5244(3) 0.8971(3) 0.09979(15) 0.0461(9) Uani d 1 . .
H H5 -0.587595 0.892475 0.091244 0.055 Uiso calc 1 . .
C C6 -0.5081(3) 0.8953(3) 0.14788(14) 0.0411(8) Uani d 1 . .
H H6 -0.560709 0.890266 0.171611 0.049 Uiso calc 1 . .
C C7 -0.4154(3) 0.9006(2) 0.16174(12) 0.0318(6) Uani d 1 . .
C C8 -0.3147(2) 1.1020(2) 0.22776(11) 0.0269(6) Uani d 0.8550(13) A 1
C C9 -0.3444(7) 1.1987(3) 0.2133(4) 0.0293(14) Uani d 0.8550(13) A 1
C C10 -0.4351(3) 1.2391(3) 0.18888(17) 0.0353(12) Uani d 0.8550(13) A 1
H H10 -0.473680 1.203386 0.181514 0.042 Uiso calc 0.8550(13) A 1
C C11 -0.4696(4) 1.3295(3) 0.17533(19) 0.0427(10) Uani d 0.8550(13) A 1
H H11 -0.530746 1.355649 0.158340 0.051 Uiso calc 0.8550(13) A 1
C C12 -0.4140(4) 1.3818(3) 0.18680(18) 0.0425(10) Uani d 0.8550(13) A 1
H H12 -0.437381 1.444229 0.177683 0.051 Uiso calc 0.8550(13) A 1
C C13 -0.3256(4) 1.3440(3) 0.21120(17) 0.0380(10) Uani d 0.8550(13) A 1
H H13 -0.289175 1.381013 0.219118 0.046 Uiso calc 0.8550(13) A 1
C C14 -0.2874(4) 1.2517(3) 0.2248(2) 0.0301(12) Uani d 0.8550(13) A 1
O O6 -0.20050(19) 1.21963(14) 0.24792(9) 0.0329(5) Uani d 0.8550(13) A 1
C C8B -0.3147(2) 1.1020(2) 0.22776(11) 0.0269(6) Uani d 0.1450(13) A 2
C C9B -0.339(5) 1.1972(17) 0.209(3) 0.030(3) Uani d 0.1450(13) A 2
C C10B -0.421(2) 1.2347(16) 0.1784(12) 0.036(3) Uani d 0.1450(13) A 2
H H10B -0.461124 1.199155 0.172773 0.043 Uiso calc 0.1450(13) A 2
C C11B -0.445(2) 1.3213(14) 0.1564(10) 0.041(3) Uani d 0.1450(13) A 2
H H11B -0.501727 1.345684 0.136585 0.049 Uiso calc 0.1450(13) A 2
C C12B -0.3839(19) 1.3722(14) 0.1639(10) 0.043(3) Uani d 0.1450(13) A 2
H H12B -0.398034 1.431496 0.148296 0.052 Uiso calc 0.1450(13) A 2
C C13B -0.3032(19) 1.3372(13) 0.1937(9) 0.036(3) Uani d 0.1450(13) A 2
H H13B -0.262695 1.373472 0.198218 0.043 Uiso calc 0.1450(13) A 2
C C14B -0.278(3) 1.2498(16) 0.2178(16) 0.032(3) Uani d 0.1450(13) A 2
O O6B -0.20050(19) 1.21963(14) 0.24792(9) 0.0329(5) Uani d 0.1450(13) A 2
C C15 0.1427(2) 0.93515(19) 0.14993(10) 0.0253(6) Uani d 1 . .
C C16 0.1364(2) 0.9902(2) 0.10288(10) 0.0266(6) Uani d 1 . .
C C17 0.2158(3) 1.0267(2) 0.08670(12) 0.0327(7) Uani d 1 . .
H H17 0.272637 1.014418 0.106186 0.039 Uiso calc 1 . .
C C18 0.2134(3) 1.0802(2) 0.04290(12) 0.0351(7) Uani d 1 . .
H H18 0.267831 1.104536 0.032295 0.042 Uiso calc 1 . .
C C19 0.1300(3) 1.0977(2) 0.01483(11) 0.0314(6) Uani d 1 . .
H H19 0.128171 1.133062 -0.015666 0.038 Uiso calc 1 . .
C C20 0.0493(2) 1.0641(2) 0.03070(11) 0.0274(6) Uani d 1 . .
H H20 -0.007190 1.077221 0.010911 0.033 Uiso calc 1 . .
C C21 0.0492(2) 1.01113(19) 0.07536(10) 0.0240(5) Uani d 1 . .
C C29 0.0180(3) 0.7864(3) 0.40685(12) 0.0400(8) Uani d 1 . .
C C30 0.1080(3) 0.7746(3) 0.43510(13) 0.0496(10) Uani d 1 . .
C C31 0.1489(4) 0.6931(4) 0.46198(18) 0.0642(13) Uani d 1 . .
H H31 0.118148 0.647462 0.462442 0.077 Uiso calc 1 . .
C C32 0.2350(5) 0.6773(5) 0.4885(2) 0.0831(19) Uani d 1 . .
H H32 0.262569 0.621290 0.507192 0.100 Uiso calc 1 . .
C C33 0.2798(5) 0.7432(5) 0.4874(2) 0.0824(19) Uani d 1 . .
H H33 0.338351 0.732319 0.505570 0.099 Uiso calc 1 . .
C C34 0.2414(4) 0.8238(5) 0.46076(19) 0.0729(16) Uani d 1 . .
H H34 0.273508 0.868508 0.460162 0.087 Uiso calc 1 . .
C C35 0.1554(4) 0.8405(4) 0.43443(15) 0.0614(13) Uani d 1 . .
C C36 -0.3401(3) 0.8789(2) 0.33004(11) 0.0318(7) Uani d 1 . .
C C37 -0.3830(3) 0.8861(2) 0.37991(12) 0.0397(8) Uani d 1 . .
C C38 -0.4843(4) 0.9403(3) 0.38611(15) 0.0507(10) Uani d 1 . .
H H38 -0.521146 0.972382 0.358743 0.061 Uiso calc 1 . .
C C39 -0.5319(4) 0.9480(4) 0.43178(17) 0.0700(15) Uani d 1 . .
H H39 -0.600899 0.984133 0.435723 0.084 Uiso calc 1 . .
C C40 -0.4764(5) 0.9017(4) 0.47123(17) 0.0798(18) Uani d 1 . .
H H40 -0.507898 0.906289 0.502540 0.096 Uiso calc 1 . .
C C41 -0.3763(4) 0.8491(3) 0.46590(15) 0.0650(14) Uani d 1 . .
H H41 -0.340443 0.818254 0.493761 0.078 Uiso calc 1 . .
C C42 -0.3252(3) 0.8395(3) 0.42029(13) 0.0434(9) Uani d 1 . .
C C43 -0.1219(3) 0.6076(2) 0.33659(11) 0.0322(7) Uani d 1 . .
C C44 -0.1484(3) 0.5269(2) 0.33213(12) 0.0354(7) Uani d 1 . .
C C45 -0.1970(3) 0.4893(3) 0.37196(15) 0.0463(9) Uani d 1 . .
H H45 -0.211886 0.516375 0.400399 0.056 Uiso calc 1 . .
C C46 -0.2237(4) 0.4136(3) 0.37072(16) 0.0536(11) Uani d 1 . .
H H46 -0.256380 0.388542 0.398024 0.064 Uiso calc 1 . .
C C47 -0.2021(4) 0.3744(3) 0.32881(17) 0.0505(10) Uani d 1 . .
H H47 -0.221586 0.323079 0.327342 0.061 Uiso calc 1 . .
C C48 -0.1528(3) 0.4094(2) 0.28948(14) 0.0389(8) Uani d 1 . .
H H48 -0.137836 0.380897 0.261503 0.047 Uiso calc 1 . .
C C49 -0.1240(3) 0.4861(2) 0.28967(12) 0.0315(6) Uani d 1 . .
C C50 -0.0097(2) 0.6777(2) 0.14566(10) 0.0253(6) Uani d 1 . .
C C51 0.0155(3) 0.6755(2) 0.09404(11) 0.0297(6) Uani d 1 . .
C C52 0.0176(4) 0.5993(3) 0.07557(14) 0.0504(11) Uani d 1 . .
H H52 -0.006898 0.555525 0.095300 0.060 Uiso calc 1 . .
C C53 0.0545(5) 0.5862(3) 0.02911(15) 0.0599(13) Uani d 1 . .
H H53 0.054620 0.534470 0.016835 0.072 Uiso calc 1 . .
C C54 0.0914(4) 0.6501(3) 0.00081(13) 0.0484(10) Uani d 1 . .
H H54 0.120340 0.640680 -0.030515 0.058 Uiso calc 1 . .
C C55 0.0861(3) 0.7270(2) 0.01791(11) 0.0334(7) Uani d 1 . .
H H55 0.109441 0.770795 -0.002444 0.040 Uiso calc 1 . .
C C56 0.0471(2) 0.7427(2) 0.06476(11) 0.0259(6) Uani d 1 . .
N N10 -0.1493(3) 1.0980(2) 0.33242(11) 0.0441(8) Uani d 1 . .
C C64 -0.1096(4) 1.1424(3) 0.35821(17) 0.0619(13) Uani d 1 . .
H H64 -0.066956 1.175876 0.342235 0.074 Uiso calc 1 . .
C C65 -0.1295(7) 1.1406(4) 0.4074(2) 0.098(3) Uani d 1 . .
H H65 -0.102546 1.173764 0.424731 0.118 Uiso calc 1 . .
C C66 -0.1881(8) 1.0905(4) 0.4305(2) 0.120(4) Uani d 1 . .
H H66 -0.200994 1.087322 0.464263 0.145 Uiso calc 1 . .
C C67 -0.2284(8) 1.0448(4) 0.40507(18) 0.117(3) Uani d 1 . .
H H67 -0.269944 1.009879 0.420546 0.140 Uiso calc 1 . .
C C68 -0.2067(5) 1.0509(3) 0.35591(15) 0.0651(15) Uani d 1 . .
H H68 -0.234804 1.019266 0.338075 0.078 Uiso calc 1 . .
N N12 -0.2019(3) 1.1049(2) 0.06022(13) 0.0509(9) Uani d 1 . .
H H12A -0.154837 1.054596 0.069481 0.061 Uiso calc 1 . .
C C74 -0.2317(4) 1.1653(4) 0.08914(16) 0.0621(13) Uani d 1 . .
H H74 -0.204145 1.153116 0.119963 0.075 Uiso calc 1 . .
C C75 -0.3016(4) 1.2452(4) 0.0757(2) 0.0675(14) Uani d 1 . .
H H75 -0.322019 1.289051 0.096606 0.081 Uiso calc 1 . .
C C76 -0.3422(4) 1.2615(3) 0.0312(2) 0.0689(15) Uani d 1 . .
H H76 -0.390094 1.317170 0.020697 0.083 Uiso calc 1 . .
C C77 -0.3120(4) 1.1955(4) 0.00222(18) 0.0696(15) Uani d 1 . .
H H77 -0.341094 1.204661 -0.028086 0.084 Uiso calc 1 . .
C C78 -0.2406(4) 1.1173(3) 0.01714(18) 0.0563(11) Uani d 1 . .
H H78 -0.218474 1.072003 -0.002882 0.068 Uiso calc 1 . .
N N13 -0.0104(3) 1.2363(2) 0.14749(11) 0.0408(7) Uani d 1 . .
C C79 -0.0215(4) 1.2980(3) 0.17547(15) 0.0470(9) Uani d 1 . .
H H79 -0.060531 1.294380 0.204958 0.056 Uiso calc 1 . .
C C80 0.0199(4) 1.3667(3) 0.16445(18) 0.0549(11) Uani d 1 . .
H H80 0.011418 1.408813 0.185753 0.066 Uiso calc 1 . .
C C81 0.0739(5) 1.3717(3) 0.1215(2) 0.0754(16) Uani d 1 . .
H H81 0.103871 1.418174 0.112267 0.091 Uiso calc 1 . .
C C82 0.0850(5) 1.3093(4) 0.0916(2) 0.0800(18) Uani d 1 . .
H H82 0.123042 1.311785 0.061721 0.096 Uiso calc 1 . .
C C83 0.0394(4) 1.2428(3) 0.10590(15) 0.0536(11) Uani d 1 . .
H H83 0.044511 1.200797 0.084917 0.064 Uiso calc 1 . .
N N14 0.1584(19) 1.0659(11) 0.4234(5) 0.085(2) Uani d 0.613(9) B 1
C C84 0.141(2) 1.1032(11) 0.4639(6) 0.088(2) Uani d 0.613(9) B 1
H H84 0.140587 1.066982 0.494043 0.106 Uiso calc 0.613(9) B 1
C C85 0.1242(11) 1.1912(9) 0.4627(4) 0.090(2) Uani d 0.613(9) B 1
H H85 0.111379 1.216438 0.491727 0.108 Uiso calc 0.613(9) B 1
C C86 0.1256(12) 1.2428(9) 0.4202(4) 0.103(3) Uani d 0.613(9) B 1
H H86 0.116460 1.304237 0.419236 0.123 Uiso calc 0.613(9) B 1
C C87 0.1401(12) 1.2068(9) 0.3785(4) 0.103(3) Uani d 0.613(9) B 1
H H87 0.135822 1.242828 0.348103 0.123 Uiso calc 0.613(9) B 1
C C88 0.1610(12) 1.1167(9) 0.3821(5) 0.097(3) Uani d 0.613(9) B 1
H H88 0.178189 1.089818 0.353594 0.116 Uiso calc 0.613(9) B 1
N N22 0.152(3) 1.053(2) 0.4289(10) 0.094(3) Uani d 0.387(9) B 2
C C124 0.135(3) 1.090(2) 0.4693(9) 0.092(3) Uani d 0.387(9) B 2
H H124 0.099485 1.065411 0.495687 0.111 Uiso calc 0.387(9) B 2
C C125 0.1658(19) 1.1602(15) 0.4746(6) 0.098(3) Uani d 0.387(9) B 2
H H125 0.159596 1.180233 0.504911 0.117 Uiso calc 0.387(9) B 2
C C126 0.206(2) 1.2008(14) 0.4355(6) 0.108(3) Uani d 0.387(9) B 2
H H126 0.230293 1.248747 0.438355 0.129 Uiso calc 0.387(9) B 2
C C127 0.210(2) 1.1728(14) 0.3913(6) 0.107(3) Uani d 0.387(9) B 2
H H127 0.224618 1.207326 0.362354 0.129 Uiso calc 0.387(9) B 2
C C128 0.194(2) 1.0925(14) 0.3912(8) 0.100(3) Uani d 0.387(9) B 2
H H128 0.212778 1.064417 0.363078 0.120 Uiso calc 0.387(9) B 2
N N15 0.1912(4) 0.4712(3) 0.42149(17) 0.0623(11) Uani d 0.531(3) C 1
C C89 0.2358(11) 0.4290(11) 0.4610(5) 0.065(3) Uani d 0.531(3) C 1
H H89 0.304369 0.429093 0.463258 0.078 Uiso calc 0.531(3) C 1
C C90 0.1963(10) 0.3852(16) 0.4989(6) 0.070(2) Uani d 0.531(3) C 1
H H90 0.233609 0.356420 0.526625 0.083 Uiso calc 0.531(3) C 1
C C91 0.0972(10) 0.3856(8) 0.4941(4) 0.083(2) Uani d 0.531(3) C 1
H H91 0.064286 0.354841 0.518800 0.100 Uiso calc 0.531(3) C 1
C C92 0.0441(9) 0.4315(9) 0.4524(4) 0.088(2) Uani d 0.531(3) C 1
H H92 -0.022910 0.429893 0.447925 0.105 Uiso calc 0.531(3) C 1
C C93 0.0931(8) 0.4784(9) 0.4189(5) 0.080(2) Uani d 0.531(3) C 1
H H93 0.055753 0.517035 0.393166 0.096 Uiso calc 0.531(3) C 1
N N23 0.1912(4) 0.4712(3) 0.42149(17) 0.0623(11) Uani d 0.324(3) C -1
C C129 0.2319(16) 0.4161(18) 0.4593(7) 0.063(3) Uani d 0.324(3) C -1
H H129 0.304683 0.393450 0.458964 0.076 Uiso calc 0.324(3) C -1
C C130 0.1793(14) 0.389(3) 0.4987(10) 0.068(3) Uani d 0.324(3) C -1
H H130 0.212707 0.344566 0.523506 0.081 Uiso calc 0.324(3) C -1
C C131 0.0750(14) 0.4286(14) 0.5008(6) 0.082(3) Uani d 0.324(3) C -1
H H131 0.035142 0.418729 0.529334 0.098 Uiso calc 0.324(3) C -1
C C132 0.0280(12) 0.4837(14) 0.4605(6) 0.083(3) Uani d 0.324(3) C -1
H H132 -0.044605 0.507639 0.459918 0.100 Uiso calc 0.324(3) C -1
C C133 0.0905(10) 0.5021(14) 0.4218(7) 0.075(3) Uani d 0.324(3) C -1
H H133 0.059414 0.538775 0.393980 0.090 Uiso calc 0.324(3) C -1
N N25 0.090(2) 0.4310(18) 0.3595(7) 0.090(4) Uani d 0.1450(13) D 2
C C139 0.154(2) 0.4454(17) 0.3903(9) 0.078(3) Uani d 0.1450(13) D 2
H H139 0.200558 0.478083 0.378220 0.094 Uiso calc 0.1450(13) D 2
C C140 0.151(2) 0.4119(19) 0.4388(8) 0.077(2) Uani d 0.1450(13) D 2
H H140 0.195206 0.421686 0.459830 0.092 Uiso calc 0.1450(13) D 2
C C141 0.084(2) 0.364(2) 0.4565(7) 0.086(3) Uani d 0.1450(13) D 2
H H141 0.081489 0.341077 0.489614 0.104 Uiso calc 0.1450(13) D 2
C C142 0.019(2) 0.350(2) 0.4257(11) 0.093(5) Uani d 0.1450(13) D 2
H H142 -0.026879 0.316865 0.437788 0.111 Uiso calc 0.1450(13) D 2
C C143 0.022(2) 0.383(2) 0.3772(10) 0.097(6) Uani d 0.1450(13) D 2
H H143 -0.021529 0.373262 0.356178 0.117 Uiso calc 0.1450(13) D 2
N N16 0.4282(3) 0.8108(2) 0.31066(12) 0.0444(7) Uani d 1 . .
H H16 0.383372 0.853116 0.293116 0.053 Uiso calc 1 . .
C C94 0.5230(3) 0.7746(3) 0.29105(15) 0.0467(9) Uani d 1 . .
H H94 0.540186 0.794856 0.258802 0.056 Uiso calc 1 . .
C C95 0.5930(4) 0.7099(3) 0.31728(17) 0.0532(10) Uani d 1 . .
H H95 0.659532 0.683591 0.303687 0.064 Uiso calc 1 . .
C C96 0.5662(4) 0.6820(4) 0.3648(2) 0.0732(16) Uani d 1 . .
H H96 0.615229 0.637713 0.384091 0.088 Uiso calc 1 . .
C C97 0.4690(4) 0.7187(4) 0.38343(19) 0.0781(18) Uani d 1 . .
H H97 0.449337 0.698679 0.415347 0.094 Uiso calc 1 . .
C C98 0.4007(4) 0.7845(3) 0.35542(16) 0.0562(11) Uani d 1 . .
H H98 0.333483 0.811390 0.368089 0.067 Uiso calc 1 . .
N N17 0.4739(8) 1.2711(9) 0.4138(4) 0.079(2) Uani d 0.613(9) B 1
C C99 0.5597(10) 1.2690(12) 0.3889(5) 0.075(2) Uani d 0.613(9) B 1
H H99 0.608603 1.289865 0.401019 0.090 Uiso calc 0.613(9) B 1
C C100 0.5802(10) 1.2375(11) 0.3458(5) 0.085(3) Uani d 0.613(9) B 1
H H100 0.629640 1.253317 0.323214 0.103 Uiso calc 0.613(9) B 1
C C101 0.5290(8) 1.1833(9) 0.3358(4) 0.082(3) Uani d 0.613(9) B 1
H H101 0.558128 1.138494 0.315870 0.099 Uiso calc 0.613(9) B 1
C C102 0.4286(9) 1.1986(9) 0.3573(4) 0.086(3) Uani d 0.613(9) B 1
H H102 0.376811 1.184269 0.343226 0.103 Uiso calc 0.613(9) B 1
C C103 0.4090(9) 1.2348(9) 0.3992(4) 0.081(3) Uani d 0.613(9) B 1
H H103 0.348202 1.234022 0.418134 0.098 Uiso calc 0.613(9) B 1
N N24 0.5123(13) 1.2593(16) 0.4148(7) 0.080(3) Uani d 0.387(9) B 2
C C134 0.5869(16) 1.2620(19) 0.3823(8) 0.075(3) Uani d 0.387(9) B 2
H H134 0.632478 1.293862 0.386566 0.089 Uiso calc 0.387(9) B 2
C C135 0.6007(14) 1.2205(18) 0.3426(8) 0.080(3) Uani d 0.387(9) B 2
H H135 0.666145 1.196680 0.327380 0.096 Uiso calc 0.387(9) B 2
C C136 0.5120(14) 1.2164(14) 0.3270(6) 0.083(3) Uani d 0.387(9) B 2
H H136 0.489454 1.237078 0.295312 0.099 Uiso calc 0.387(9) B 2
C C137 0.4575(15) 1.1768(14) 0.3650(6) 0.084(3) Uani d 0.387(9) B 2
H H137 0.433010 1.128266 0.363045 0.101 Uiso calc 0.387(9) B 2
C C138 0.4455(15) 1.2193(17) 0.4050(7) 0.085(3) Uani d 0.387(9) B 2
H H138 0.387595 1.220194 0.426413 0.102 Uiso calc 0.387(9) B 2
N N18 -0.2501(3) 0.6346(3) 0.14728(16) 0.0629(11) Uani d 1 . .
C C104 -0.2281(4) 0.5461(4) 0.1506(2) 0.0673(14) Uani d 1 . .
H H104 -0.211733 0.512153 0.181211 0.081 Uiso calc 1 . .
C C105 -0.2276(5) 0.5021(4) 0.1139(2) 0.0752(15) Uani d 1 . .
H H105 -0.212683 0.439485 0.118952 0.090 Uiso calc 1 . .
C C106 -0.2486(5) 0.5484(4) 0.0696(2) 0.0790(17) Uani d 1 . .
H H106 -0.247807 0.519069 0.042848 0.095 Uiso calc 1 . .
C C107 -0.2715(7) 0.6412(5) 0.0642(2) 0.098(2) Uani d 1 . .
H H107 -0.287083 0.676994 0.034027 0.118 Uiso calc 1 . .
C C108 -0.2702(6) 0.6767(4) 0.1042(3) 0.103(3) Uani d 1 . .
H H108 -0.285688 0.739347 0.100486 0.123 Uiso calc 1 . .
N N19 0.3822(4) 0.5784(3) 0.08496(19) 0.0761(13) Uani d 1 . .
C C109 0.4613(4) 0.5973(4) 0.0972(2) 0.0683(14) Uani d 1 . .
H H109 0.527073 0.561506 0.087218 0.082 Uiso calc 1 . .
C C110 0.4598(5) 0.6624(5) 0.1226(2) 0.0816(18) Uani d 1 . .
H H110 0.520847 0.670767 0.131416 0.098 Uiso calc 1 . .
C C111 0.3563(4) 0.7196(3) 0.13569(16) 0.0612(12) Uani d 1 . .
H H111 0.346385 0.768304 0.152668 0.073 Uiso calc 1 . .
C C112 0.2766(4) 0.6981(3) 0.12195(18) 0.0572(12) Uani d 1 . .
H H112 0.208216 0.732418 0.129156 0.069 Uiso calc 1 . .
C C113 0.2936(5) 0.6280(4) 0.0980(2) 0.0706(14) Uani d 1 . .
H H113 0.235096 0.614288 0.090230 0.085 Uiso calc 1 . .
N N20 0.3892(6) 0.2974(6) 0.0540(3) 0.117(2) Uani d 1 . .
C C114 0.4355(7) 0.2136(8) 0.0478(4) 0.124(4) Uani d 1 . .
H H114 0.469918 0.201196 0.017797 0.149 Uiso calc 1 . .
C C115 0.4353(8) 0.1419(7) 0.0846(5) 0.140(4) Uani d 1 . .
H H115 0.472436 0.082476 0.080394 0.167 Uiso calc 1 . .
C C116 0.3796(7) 0.1618(7) 0.1262(3) 0.109(3) Uani d 1 . .
H H116 0.374375 0.116507 0.151639 0.131 Uiso calc 1 . .
C C117 0.3317(8) 0.2491(8) 0.1301(4) 0.132(4) Uani d 1 . .
H H117 0.291830 0.264837 0.158519 0.158 Uiso calc 1 . .
C C118 0.3401(7) 0.3132(7) 0.0942(4) 0.115(3) Uani d 1 . .
H H118 0.308150 0.373196 0.098950 0.138 Uiso calc 1 . .
N N21 0.4407(18) 0.4449(14) 0.5223(8) 0.067(5) Uani d 0.396(4) E -1
C C119 0.483(3) 0.4423(19) 0.4794(8) 0.062(5) Uani d 0.396(4) E -1
H H119 0.479924 0.398030 0.461497 0.074 Uiso calc 0.396(4) E -1
C C120 0.533(4) 0.502(2) 0.4593(9) 0.062(5) Uani d 0.396(4) E -1
H H120 0.564735 0.499128 0.427853 0.074 Uiso calc 0.396(4) E -1
C C121 0.5383(18) 0.5687(15) 0.4854(10) 0.056(4) Uani d 0.396(4) E -1
H H121 0.562446 0.616830 0.471222 0.067 Uiso calc 0.396(4) E -1
C C122 0.506(2) 0.5588(17) 0.5322(7) 0.052(4) Uani d 0.396(4) E -1
H H122 0.515503 0.596258 0.552946 0.063 Uiso calc 0.396(4) E -1
C C123 0.461(4) 0.497(2) 0.5494(8) 0.056(4) Uani d 0.396(4) E -1
H H123 0.442092 0.489824 0.582721 0.067 Uiso calc 0.396(4) E -1

loop_
_atom_site_aniso_label
_atom_site_aniso_U_11
_atom_site_aniso_U_22
_atom_site_aniso_U_33
_atom_site_aniso_U_12
_atom_site_aniso_U_13
_atom_site_aniso_U_23
Al1 0.0274(4) 0.0208(4) 0.0171(4) -0.0046(3) -0.0018(3) -0.0033(3)
Al2 0.0299(5) 0.0266(4) 0.0231(4) -0.0094(4) 0.0018(3) -0.0028(3)
Al3 0.0295(5) 0.0216(4) 0.0275(4) -0.0031(3) -0.0047(4) -0.0076(3)
Al5 0.0511(6) 0.0268(5) 0.0187(4) -0.0107(4) 0.0009(4) -0.0024(3)
Al6 0.0322(5) 0.0228(4) 0.0234(4) -0.0127(4) 0.0047(3) -0.0056(3)
O1 0.0270(10) 0.0239(9) 0.0199(9) -0.0068(8) -0.0010(8) -0.0029(7)
O2 0.0289(11) 0.0327(11) 0.0185(9) -0.0073(9) -0.0012(8) -0.0038(8)
O3 0.0398(13) 0.0455(14) 0.0244(10) -0.0239(11) 0.0049(9) -0.0058(9)
O4 0.0301(11) 0.0195(9) 0.0251(10) -0.0059(8) 0.0011(8) -0.0021(7)
O5 0.0260(11) 0.0293(11) 0.0310(11) -0.0077(9) -0.0005(9) -0.0030(9)
O7 0.0349(11) 0.0249(10) 0.0166(9) -0.0036(9) -0.0056(8) -0.0007(7)
O8 0.0316(11) 0.0361(12) 0.0249(10) -0.0085(9) -0.0081(9) -0.0045(9)
O9 0.0251(10) 0.0232(9) 0.0232(9) -0.0061(8) -0.0030(8) -0.0006(7)
Gd1 0.02211(14) 0.01892(7) 0.01705(7) -0.00647(9) 0.00091(8) -0.00238(5)
Al4 0.0233(6) 0.0187(6) 0.0198(5) -0.0071(4) -0.0038(4) -0.0008(4)
O10 0.0306(13) 0.0196(12) 0.0221(11) -0.0054(10) -0.0030(10) -0.0011(9)
N4 0.0334(15) 0.0215(13) 0.0249(13) -0.0064(11) -0.0031(11) 0.0018(10)
O11 0.0267(12) 0.0208(11) 0.0276(12) -0.0074(9) -0.0027(10) -0.0005(9)
C22 0.0320(16) 0.0204(14) 0.0246(15) -0.0078(12) -0.0057(13) -0.0016(12)
C23 0.041(2) 0.0216(15) 0.0345(18) -0.0064(14) -0.0085(15) 0.0001(13)
C24 0.035(2) 0.0262(17) 0.056(2) -0.0050(15) -0.0083(18) -0.0062(16)
C25 0.043(2) 0.030(2) 0.079(3) 0.0010(18) -0.013(2) -0.010(2)
C26 0.058(3) 0.029(2) 0.086(4) 0.003(2) -0.028(3) 0.000(2)
C27 0.078(3) 0.029(2) 0.061(3) -0.005(2) -0.027(3) 0.010(2)
C28 0.059(3) 0.0277(18) 0.042(2) -0.0076(18) -0.015(2) 0.0047(16)
O12 0.077(3) 0.0349(17) 0.0446(19) -0.0068(16) 0.0039(17) 0.0170(14)
O25 0.0258(13) 0.0207(13) 0.026(2) -0.0068(10) -0.0020(11) -0.0044(13)
N9 0.0268(14) 0.0205(14) 0.0252(17) -0.0083(12) -0.0051(11) -0.0026(12)
O26 0.0367(15) 0.0173(15) 0.040(2) -0.0044(13) -0.0117(13) -0.0073(15)
C57 0.0331(17) 0.0185(16) 0.0261(18) -0.0055(14) -0.0090(13) -0.0032(14)
C58 0.0346(17) 0.0210(16) 0.0320(18) -0.0110(14) -0.0084(14) -0.0029(14)
C59 0.041(2) 0.0251(18) 0.050(2) -0.0140(16) -0.0092(17) -0.0051(16)
C60 0.046(2) 0.0308(19) 0.065(3) -0.0212(18) -0.008(2) -0.0074(19)
C61 0.041(2) 0.034(2) 0.061(3) -0.0201(18) -0.0035(19) -0.0091(19)
C62 0.0310(17) 0.0294(18) 0.0420(19) -0.0133(15) -0.0054(15) -0.0063(16)
C63 0.0347(17) 0.0233(15) 0.0259(15) -0.0116(14) -0.0057(13) -0.0043(13)
O27 0.0290(12) 0.0220(13) 0.0278(12) -0.0107(11) -0.0067(10) -0.0001(11)
N11 0.0300(16) 0.0243(14) 0.0320(16) -0.0098(12) 0.0030(13) -0.0050(12)
C69 0.0335(19) 0.0329(18) 0.040(2) -0.0069(15) 0.0001(15) -0.0007(15)
C70 0.043(2) 0.034(2) 0.054(2) -0.0032(17) -0.0047(19) -0.0002(18)
C71 0.035(2) 0.045(2) 0.054(2) -0.0020(17) -0.0033(18) -0.0120(19)
C72 0.0301(19) 0.056(2) 0.050(2) -0.0065(17) 0.0050(17) -0.0024(19)
C73 0.0301(18) 0.0411(19) 0.040(2) -0.0111(15) 0.0010(15) 0.0020(16)
Gd1B 0.02211(14) 0.01892(7) 0.01705(7) -0.00647(9) 0.00091(8) -0.00238(5)
Al4B 0.029(3) 0.028(3) 0.027(3) -0.012(2) -0.007(2) -0.005(3)
O10B 0.036(5) 0.026(5) 0.024(4) -0.007(4) -0.009(4) -0.003(4)
N4B 0.033(4) 0.024(4) 0.029(4) -0.005(4) -0.005(4) -0.003(4)
O11B 0.028(4) 0.026(4) 0.028(4) -0.005(4) -0.003(4) -0.002(4)
C22B 0.030(4) 0.027(4) 0.031(4) -0.006(4) -0.006(4) -0.001(4)
C23B 0.030(4) 0.040(5) 0.044(5) -0.007(4) 0.002(4) -0.002(4)
C24B 0.031(5) 0.043(5) 0.054(5) -0.006(5) 0.000(5) -0.004(5)
C25B 0.033(5) 0.048(5) 0.056(5) -0.005(5) 0.004(5) -0.007(5)
C26B 0.033(5) 0.046(5) 0.055(5) -0.008(5) 0.003(5) -0.008(5)
C27B 0.032(4) 0.039(4) 0.048(4) -0.008(3) 0.000(4) 0.000(4)
C28B 0.033(3) 0.037(3) 0.044(4) -0.005(3) 0.002(3) 0.000(3)
O12B 0.031(5) 0.029(4) 0.037(5) -0.007(4) 0.004(4) -0.002(4)
O25B 0.030(5) 0.022(5) 0.023(6) -0.007(5) -0.003(5) 0.001(5)
N9B 0.027(4) 0.020(4) 0.023(4) -0.009(4) -0.006(4) -0.005(4)
O26B 0.032(5) 0.019(5) 0.029(5) -0.007(4) -0.012(4) -0.001(5)
C57B 0.032(4) 0.021(4) 0.030(4) -0.006(4) -0.008(4) -0.004(4)
C58B 0.036(4) 0.022(4) 0.032(4) -0.012(4) -0.010(3) -0.006(4)
C59B 0.037(4) 0.028(4) 0.045(4) -0.011(4) -0.008(4) -0.006(4)
C60B 0.039(4) 0.030(4) 0.053(4) -0.016(4) -0.008(4) -0.006(4)
C61B 0.038(4) 0.031(4) 0.048(4) -0.013(4) -0.004(4) -0.005(4)
C62B 0.032(4) 0.030(4) 0.036(4) -0.013(4) -0.008(4) -0.006(4)
C63B 0.030(4) 0.026(4) 0.031(4) -0.011(4) -0.008(4) -0.006(4)
O27B 0.029(4) 0.028(4) 0.028(4) -0.009(4) -0.008(4) -0.004(4)
O13 0.0554(15) 0.0301(11) 0.0218(10) -0.0137(11) -0.0029(10) -0.0053(9)
O14 0.0612(17) 0.0387(13) 0.0244(11) -0.0108(12) -0.0056(11) -0.0024(10)
O15 0.141(4) 0.101(3) 0.064(2) -0.077(3) -0.042(3) 0.006(2)
O16 0.0385(12) 0.0274(10) 0.0193(9) -0.0117(9) 0.0037(8) -0.0026(8)
O17 0.0366(12) 0.0351(12) 0.0257(11) -0.0133(10) 0.0048(9) -0.0037(9)
O18 0.0647(18) 0.0379(13) 0.0211(11) -0.0036(12) 0.0054(11) -0.0021(9)
O19 0.0465(13) 0.0209(9) 0.0208(10) -0.0105(9) -0.0014(9) -0.0028(8)
O20 0.0622(17) 0.0286(11) 0.0220(10) -0.0156(11) 0.0074(10) -0.0014(9)
O21 0.0443(13) 0.0251(10) 0.0288(11) -0.0179(10) 0.0054(9) -0.0047(8)
O22 0.0499(14) 0.0217(10) 0.0177(9) -0.0092(9) 0.0012(9) -0.0025(7)
O23 0.0429(13) 0.0264(10) 0.0279(11) -0.0183(10) 0.0074(9) -0.0077(8)
O24 0.0341(11) 0.0225(9) 0.0213(9) -0.0072(8) 0.0011(8) -0.0052(7)
O28 0.0392(13) 0.0261(11) 0.0291(11) -0.0114(10) -0.0012(9) -0.0066(9)
O29 0.0403(14) 0.0359(13) 0.0410(14) -0.0145(11) -0.0015(11) -0.0082(11)
O30 0.156(6) 0.246(10) 0.205(8) -0.078(7) 0.019(6) -0.164(8)
N1 0.0271(12) 0.0251(11) 0.0216(11) -0.0088(10) -0.0008(9) -0.0022(9)
N2 0.0287(13) 0.0199(11) 0.0249(12) -0.0032(9) 0.0010(10) -0.0036(9)
N3 0.0308(13) 0.0211(11) 0.0173(10) -0.0029(9) -0.0043(9) -0.0020(8)
N5 0.062(2) 0.0407(16) 0.0233(13) -0.0182(15) -0.0029(13) -0.0104(12)
N6 0.0477(17) 0.0310(13) 0.0201(12) -0.0166(12) 0.0051(11) -0.0031(10)
N7 0.0456(16) 0.0205(11) 0.0226(12) -0.0111(11) 0.0009(11) -0.0015(9)
N8 0.0313(13) 0.0239(11) 0.0167(10) -0.0070(10) 0.0006(9) -0.0040(8)
C1 0.0315(15) 0.0247(13) 0.0220(13) -0.0090(11) -0.0023(11) -0.0009(10)
C2 0.0310(16) 0.0331(15) 0.0254(14) -0.0108(13) -0.0011(12) -0.0040(12)
C3 0.0328(17) 0.0435(19) 0.0290(16) -0.0094(14) -0.0037(13) -0.0048(13)
C4 0.0351(18) 0.061(2) 0.0365(18) -0.0137(17) -0.0070(15) -0.0116(17)
C5 0.0346(19) 0.062(3) 0.048(2) -0.0174(18) -0.0064(16) -0.0164(19)
C6 0.0345(18) 0.055(2) 0.0409(19) -0.0221(17) 0.0018(15) -0.0109(16)
C7 0.0325(16) 0.0342(16) 0.0309(15) -0.0133(13) -0.0022(12) -0.0036(12)
C8 0.0257(14) 0.0260(13) 0.0264(13) -0.0039(11) 0.0025(11) -0.0058(11)
C9 0.029(2) 0.0255(16) 0.030(3) -0.0031(14) -0.001(2) -0.0043(15)
C10 0.028(2) 0.0347(19) 0.038(2) -0.0021(16) -0.0019(17) -0.0059(17)
C11 0.041(2) 0.034(2) 0.043(2) 0.0049(17) -0.0077(18) -0.0041(18)
C12 0.048(2) 0.0248(17) 0.046(2) 0.0020(16) -0.0106(19) -0.0016(16)
C13 0.046(2) 0.0228(17) 0.040(2) -0.0014(16) -0.0053(18) -0.0057(16)
C14 0.033(2) 0.0232(15) 0.032(2) -0.0038(14) -0.0019(18) -0.0067(14)
O6 0.0366(12) 0.0230(10) 0.0380(12) -0.0041(9) -0.0074(10) -0.0072(9)
C8B 0.0257(14) 0.0260(13) 0.0264(13) -0.0039(11) 0.0025(11) -0.0058(11)
C9B 0.029(4) 0.026(4) 0.033(4) -0.004(4) -0.002(4) -0.006(4)
C10B 0.033(5) 0.031(4) 0.038(5) 0.000(4) -0.003(5) -0.006(4)
C11B 0.040(5) 0.031(4) 0.043(5) 0.003(4) -0.007(5) -0.004(5)
C12B 0.045(5) 0.029(4) 0.046(5) 0.003(4) -0.006(5) -0.004(5)
C13B 0.041(5) 0.024(4) 0.042(5) -0.004(4) -0.005(5) -0.008(4)
C14B 0.034(4) 0.023(4) 0.037(4) -0.004(4) -0.006(4) -0.008(4)
O6B 0.0366(12) 0.0230(10) 0.0380(12) -0.0041(9) -0.0074(10) -0.0072(9)
C15 0.0266(14) 0.0247(13) 0.0234(13) -0.0036(11) -0.0041(11) -0.0067(10)
C16 0.0309(15) 0.0264(14) 0.0219(13) -0.0067(12) -0.0023(11) -0.0056(11)
C17 0.0315(16) 0.0394(17) 0.0295(15) -0.0140(14) -0.0039(12) -0.0034(13)
C18 0.0330(17) 0.0467(19) 0.0297(16) -0.0194(15) -0.0005(13) -0.0029(14)
C19 0.0368(17) 0.0360(16) 0.0229(14) -0.0148(14) -0.0002(12) -0.0018(12)
C20 0.0330(16) 0.0269(14) 0.0229(13) -0.0081(12) -0.0058(11) -0.0047(11)
C21 0.0285(14) 0.0214(12) 0.0225(13) -0.0071(11) -0.0015(11) -0.0052(10)
C29 0.056(2) 0.0421(19) 0.0225(15) -0.0127(17) 0.0012(14) -0.0115(13)
C30 0.054(2) 0.066(3) 0.0273(17) -0.012(2) -0.0009(16) -0.0161(17)
C31 0.066(3) 0.068(3) 0.053(3) -0.003(2) -0.015(2) -0.018(2)
C32 0.079(4) 0.092(4) 0.065(3) 0.005(3) -0.029(3) -0.023(3)
C33 0.066(3) 0.113(5) 0.066(3) -0.003(3) -0.018(3) -0.047(4)
C34 0.068(3) 0.112(5) 0.051(3) -0.033(3) -0.003(2) -0.036(3)
C35 0.076(3) 0.088(4) 0.032(2) -0.036(3) -0.003(2) -0.020(2)
C36 0.0419(18) 0.0349(16) 0.0228(14) -0.0191(14) 0.0049(12) -0.0050(12)
C37 0.058(2) 0.0356(17) 0.0258(15) -0.0160(16) 0.0107(15) -0.0081(13)
C38 0.055(2) 0.059(3) 0.0339(19) -0.013(2) 0.0095(17) -0.0104(17)
C39 0.065(3) 0.086(4) 0.043(2) -0.004(3) 0.019(2) -0.016(2)
C40 0.104(5) 0.081(4) 0.033(2) -0.004(3) 0.026(3) -0.010(2)
C41 0.091(4) 0.059(3) 0.0243(18) 0.000(3) 0.014(2) -0.0056(17)
C42 0.065(3) 0.0365(18) 0.0260(16) -0.0145(18) 0.0090(16) -0.0057(13)
C43 0.0469(19) 0.0262(14) 0.0232(14) -0.0131(13) 0.0023(13) -0.0007(11)
C44 0.050(2) 0.0261(15) 0.0299(16) -0.0147(14) 0.0065(14) -0.0011(12)
C45 0.063(3) 0.0348(18) 0.040(2) -0.0196(18) 0.0137(18) -0.0022(15)
C46 0.068(3) 0.042(2) 0.051(2) -0.029(2) 0.020(2) -0.0007(18)
C47 0.058(3) 0.0342(19) 0.062(3) -0.0248(18) 0.014(2) -0.0046(17)
C48 0.044(2) 0.0311(16) 0.045(2) -0.0174(15) 0.0080(16) -0.0088(14)
C49 0.0372(17) 0.0264(14) 0.0311(15) -0.0135(13) 0.0040(13) -0.0003(12)
C50 0.0286(14) 0.0273(14) 0.0238(13) -0.0131(11) 0.0033(11) -0.0075(11)
C51 0.0403(17) 0.0296(15) 0.0240(14) -0.0167(13) 0.0050(12) -0.0089(11)
C52 0.088(3) 0.043(2) 0.0347(19) -0.039(2) 0.0144(19) -0.0156(16)
C53 0.109(4) 0.047(2) 0.039(2) -0.044(3) 0.018(2) -0.0238(18)
C54 0.078(3) 0.042(2) 0.0294(17) -0.023(2) 0.0134(18) -0.0174(15)
C55 0.0456(19) 0.0294(15) 0.0251(14) -0.0117(14) 0.0048(13) -0.0066(12)
C56 0.0268(14) 0.0274(14) 0.0241(13) -0.0073(11) -0.0007(11) -0.0072(11)
N10 0.064(2) 0.0300(14) 0.0286(14) 0.0051(14) -0.0080(14) -0.0113(11)
C64 0.081(3) 0.056(3) 0.046(2) -0.002(2) -0.019(2) -0.027(2)
C65 0.168(7) 0.077(4) 0.043(3) -0.012(4) -0.024(4) -0.030(3)
C66 0.258(11) 0.065(4) 0.030(2) -0.036(5) 0.010(4) -0.018(2)
C67 0.260(10) 0.046(3) 0.033(2) -0.039(4) 0.042(4) -0.017(2)
C68 0.122(5) 0.0327(19) 0.0321(19) -0.014(2) 0.016(2) -0.0114(16)
N12 0.0429(19) 0.0445(19) 0.053(2) -0.0049(15) 0.0016(15) 0.0093(16)
C74 0.051(3) 0.093(4) 0.035(2) -0.010(3) -0.0028(18) -0.010(2)
C75 0.063(3) 0.067(3) 0.068(3) -0.009(3) 0.010(3) -0.029(3)
C76 0.058(3) 0.051(3) 0.076(4) 0.003(2) 0.001(3) 0.014(2)
C77 0.061(3) 0.098(4) 0.043(2) -0.017(3) -0.018(2) 0.004(3)
C78 0.057(3) 0.055(3) 0.062(3) -0.019(2) 0.001(2) -0.021(2)
N13 0.0521(19) 0.0368(16) 0.0363(16) -0.0169(14) 0.0025(14) -0.0087(12)
C79 0.062(3) 0.0368(19) 0.044(2) -0.0160(18) 0.0050(18) -0.0133(16)
C80 0.057(3) 0.036(2) 0.074(3) -0.0141(19) -0.001(2) -0.015(2)
C81 0.080(4) 0.048(3) 0.104(5) -0.036(3) 0.008(3) -0.002(3)
C82 0.100(5) 0.084(4) 0.068(3) -0.054(4) 0.027(3) -0.010(3)
C83 0.068(3) 0.056(3) 0.043(2) -0.028(2) 0.008(2) -0.0138(19)
N14 0.111(5) 0.108(5) 0.060(4) -0.062(4) -0.023(4) -0.010(4)
C84 0.117(5) 0.107(6) 0.059(4) -0.057(4) -0.017(4) -0.008(4)
C85 0.125(5) 0.104(5) 0.062(4) -0.066(4) -0.012(4) -0.004(4)
C86 0.144(6) 0.110(6) 0.075(5) -0.071(5) -0.004(4) -0.006(4)
C87 0.143(6) 0.114(5) 0.073(5) -0.072(5) -0.009(5) -0.009(4)
C88 0.132(6) 0.112(6) 0.066(5) -0.063(5) -0.013(4) -0.012(4)
N22 0.119(5) 0.114(6) 0.065(5) -0.054(5) -0.024(4) -0.011(5)
C124 0.119(5) 0.110(6) 0.064(5) -0.054(5) -0.019(5) -0.012(5)
C125 0.133(6) 0.109(6) 0.069(5) -0.060(5) -0.011(5) -0.013(5)
C126 0.144(6) 0.115(6) 0.076(5) -0.057(5) -0.006(5) -0.010(5)
C127 0.145(6) 0.114(6) 0.075(5) -0.059(5) -0.008(5) -0.010(5)
C128 0.131(6) 0.116(6) 0.068(5) -0.058(5) -0.016(5) -0.008(5)
N15 0.075(2) 0.054(2) 0.051(2) -0.020(2) -0.0067(19) 0.0158(18)
C89 0.072(4) 0.055(4) 0.059(3) -0.017(3) -0.004(3) 0.017(3)
C90 0.084(4) 0.054(4) 0.055(3) -0.013(4) 0.005(4) 0.015(3)
C91 0.090(4) 0.072(4) 0.071(4) -0.016(4) 0.006(4) 0.014(4)
C92 0.084(4) 0.080(4) 0.083(4) -0.016(4) 0.002(4) 0.013(4)
C93 0.083(4) 0.072(4) 0.068(4) -0.009(4) -0.007(3) 0.014(4)
N23 0.075(2) 0.054(2) 0.051(2) -0.020(2) -0.0067(19) 0.0158(18)
C129 0.072(4) 0.055(4) 0.056(4) -0.018(4) -0.007(4) 0.013(4)
C130 0.077(5) 0.058(4) 0.056(4) -0.017(4) 0.000(4) 0.016(4)
C131 0.086(4) 0.071(5) 0.072(4) -0.015(4) 0.005(4) 0.015(4)
C132 0.082(4) 0.076(5) 0.076(4) -0.014(4) 0.001(4) 0.013(4)
C133 0.080(4) 0.066(4) 0.066(4) -0.015(4) -0.007(4) 0.012(4)
N25 0.091(7) 0.082(7) 0.081(7) -0.012(7) -0.015(7) 0.015(7)
C139 0.085(5) 0.069(5) 0.068(5) -0.014(5) -0.008(5) 0.012(5)
C140 0.082(3) 0.067(3) 0.066(3) -0.014(3) -0.002(3) 0.014(3)
C141 0.088(5) 0.077(5) 0.078(5) -0.014(5) 0.002(5) 0.012(5)
C142 0.090(7) 0.086(7) 0.086(7) -0.016(7) -0.001(7) 0.010(7)
C143 0.094(9) 0.090(9) 0.088(9) -0.012(9) -0.008(9) 0.015(9)
N16 0.0479(19) 0.0414(17) 0.0461(18) -0.0158(15) -0.0158(15) 0.0005(14)
C94 0.046(2) 0.056(2) 0.041(2) -0.0236(19) -0.0059(17) 0.0013(17)
C95 0.047(2) 0.052(2) 0.059(3) -0.0157(19) -0.002(2) -0.001(2)
C96 0.059(3) 0.073(3) 0.062(3) 0.001(3) -0.005(2) 0.021(3)
C97 0.067(3) 0.085(4) 0.049(3) 0.006(3) 0.004(2) 0.023(3)
C98 0.055(3) 0.052(2) 0.048(2) -0.003(2) -0.0020(19) 0.0064(19)
N17 0.080(5) 0.082(4) 0.074(4) -0.020(5) 0.011(4) -0.030(3)
C99 0.073(5) 0.080(4) 0.073(4) -0.027(5) 0.011(4) -0.011(4)
C100 0.075(5) 0.101(6) 0.073(4) -0.020(5) 0.013(4) -0.017(4)
C101 0.071(4) 0.107(6) 0.067(4) -0.019(4) 0.011(4) -0.028(4)
C102 0.074(5) 0.109(6) 0.068(4) -0.019(5) 0.009(4) -0.019(4)
C103 0.074(5) 0.095(5) 0.065(4) -0.017(5) 0.016(4) -0.013(4)
N24 0.079(6) 0.089(5) 0.069(4) -0.019(6) 0.013(5) -0.022(4)
C134 0.073(6) 0.083(5) 0.069(5) -0.028(5) 0.013(5) -0.016(4)
C135 0.072(5) 0.095(6) 0.069(5) -0.018(5) 0.010(5) -0.022(4)
C136 0.074(5) 0.103(6) 0.067(5) -0.020(5) 0.007(4) -0.021(5)
C137 0.079(6) 0.100(6) 0.070(5) -0.022(5) 0.009(5) -0.022(5)
C138 0.081(6) 0.097(5) 0.071(4) -0.024(5) 0.014(5) -0.014(4)
N18 0.057(2) 0.070(3) 0.064(3) -0.013(2) -0.018(2) -0.018(2)
C104 0.074(3) 0.056(3) 0.076(4) -0.024(3) -0.017(3) -0.007(3)
C105 0.078(4) 0.066(3) 0.077(4) -0.017(3) -0.020(3) 0.001(3)
C106 0.077(4) 0.084(4) 0.078(4) -0.010(3) -0.016(3) -0.041(3)
C107 0.153(7) 0.078(4) 0.059(3) -0.017(4) -0.042(4) -0.009(3)
C108 0.133(6) 0.066(4) 0.088(5) 0.020(4) -0.055(4) -0.022(3)
N19 0.066(3) 0.078(3) 0.080(3) -0.013(2) -0.003(2) -0.016(3)
C109 0.044(3) 0.078(4) 0.072(3) 0.005(2) 0.002(2) -0.027(3)
C110 0.067(4) 0.131(6) 0.063(3) -0.051(4) -0.003(3) -0.020(4)
C111 0.086(4) 0.060(3) 0.040(2) -0.026(3) 0.004(2) -0.007(2)
C112 0.044(2) 0.052(3) 0.063(3) -0.0045(19) 0.003(2) 0.006(2)
C113 0.067(3) 0.062(3) 0.076(4) -0.013(3) -0.008(3) 0.000(3)
N20 0.099(5) 0.142(7) 0.136(6) -0.049(5) -0.020(5) -0.056(5)
C114 0.110(7) 0.152(9) 0.153(9) -0.076(7) 0.025(6) -0.087(8)
C115 0.117(7) 0.123(8) 0.210(13) -0.040(6) -0.037(8) -0.087(9)
C116 0.111(6) 0.114(7) 0.115(7) -0.030(5) -0.053(5) -0.030(5)
C117 0.115(7) 0.169(10) 0.092(6) -0.003(7) -0.031(5) -0.030(7)
C118 0.092(6) 0.129(7) 0.112(7) 0.002(5) -0.035(5) -0.035(6)
N21 0.082(9) 0.072(7) 0.039(7) -0.016(6) 0.003(6) -0.002(6)
C119 0.080(9) 0.066(6) 0.038(9) -0.012(6) -0.004(8) -0.019(7)
C120 0.070(8) 0.072(7) 0.036(9) -0.012(6) 0.003(9) -0.011(7)
C121 0.061(8) 0.057(6) 0.048(9) -0.022(6) 0.001(7) 0.001(6)
C122 0.073(7) 0.049(5) 0.029(8) -0.011(5) 0.001(7) -0.011(6)
C123 0.070(7) 0.066(6) 0.022(6) -0.011(6) 0.006(6) -0.002(5)

loop_
_atom_type_symbol
_atom_type_description
_atom_type_scat_dispersion_real
_atom_type_scat_dispersion_imag
_atom_type_scat_source
C C 0.0033 0.0016 'International Tables Vol C Tables 4.2.6.8 and 6.1.1.4'
H H 0.0000 0.0000 'International Tables Vol C Tables 4.2.6.8 and 6.1.1.4'
Al Al 0.0645 0.0514 'International Tables Vol C Tables 4.2.6.8 and 6.1.1.4'
Gd Gd -0.1653 3.9035 'International Tables Vol C Tables 4.2.6.8 and 6.1.1.4'
N N 0.0061 0.0033 'International Tables Vol C Tables 4.2.6.8 and 6.1.1.4'
O O 0.0106 0.0060 'International Tables Vol C Tables 4.2.6.8 and 6.1.1.4'

loop_
_geom_angle_atom_site_label_1
_geom_angle_atom_site_label_2
_geom_angle_atom_site_label_3
_geom_angle_site_symmetry_1
_geom_angle_site_symmetry_3
_geom_angle
_geom_angle_publ_flag
O24 Al1 O2 . . 96.07(10) ?
O24 Al1 O9 . . 89.33(10) ?
O2 Al1 O9 . . 88.93(10) ?
O24 Al1 O1 . . 170.69(10) ?
O2 Al1 O1 . . 81.82(10) ?
O9 Al1 O1 . . 99.67(10) ?
O24 Al1 N3 . . 100.54(11) ?
O2 Al1 N3 . . 162.06(11) ?
O9 Al1 N3 . . 84.54(10) ?
O1 Al1 N3 . . 82.83(10) ?
O24 Al1 N8 . . 85.98(10) ?
O2 Al1 N8 . . 95.26(11) ?
O9 Al1 N8 . . 174.01(11) ?
O1 Al1 N8 . . 85.19(9) ?
N3 Al1 N8 . . 92.66(10) ?
O3 Al2 O17 . . 91.27(11) ?
O3 Al2 O5 . . 97.48(12) ?
O17 Al2 O5 . . 94.56(11) ?
O3 Al2 O4 . . 175.21(11) ?
O17 Al2 O4 . . 93.52(10) ?
O5 Al2 O4 . . 82.32(10) ?
O3 Al2 O16 . . 102.13(11) ?
O17 Al2 O16 . . 81.64(10) ?
O5 Al2 O16 . . 160.08(11) ?
O4 Al2 O16 . . 78.43(10) ?
O3 Al2 N1 . . 87.87(11) ?
O17 Al2 N1 . . 169.82(12) ?
O5 Al2 N1 . . 95.60(10) ?
O4 Al2 N1 . . 87.39(10) ?
O16 Al2 N1 . . 88.63(10) ?
O3 Al2 Gd1B . . 133.06(10) ?
O17 Al2 Gd1B . . 107.12(9) ?
O5 Al2 Gd1B . . 122.65(9) ?
O4 Al2 Gd1B . . 44.91(7) ?
O16 Al2 Gd1B . . 42.25(8) ?
N1 Al2 Gd1B . . 66.70(8) ?
O3 Al2 Gd1 . . 134.65(9) ?
O17 Al2 Gd1 . . 109.83(8) ?
O5 Al2 Gd1 . . 119.24(8) ?
O4 Al2 Gd1 . . 42.97(6) ?
O16 Al2 Gd1 . . 46.03(7) ?
N1 Al2 Gd1 . . 64.43(8) ?
O6B Al3 O26B . . 103.3(5) ?
O6 Al3 O26 . . 93.52(13) ?
O6 Al3 O25 . . 176.19(16) ?
O26 Al3 O25 . . 84.57(15) ?
O6B Al3 N2 . . 91.34(11) ?
O6 Al3 N2 . . 91.34(11) ?
O26B Al3 N2 . . 164.8(6) ?
O26 Al3 N2 . . 174.92(14) ?
O25 Al3 N2 . . 90.50(14) ?
O6B Al3 O28 . . 90.16(11) ?
O6 Al3 O28 . . 90.16(11) ?
O26B Al3 O28 . . 95.9(10) ?
O26 Al3 O28 . . 90.36(17) ?
O25 Al3 O28 . . 86.56(15) ?
N2 Al3 O28 . . 88.12(11) ?
O6B Al3 O25B . . 174.4(6) ?
O26B Al3 O25B . . 81.2(7) ?
N2 Al3 O25B . . 84.0(5) ?
O28 Al3 O25B . . 92.8(9) ?
O6B Al3 N10 . . 91.73(12) ?
O6 Al3 N10 . . 91.73(12) ?
O26B Al3 N10 . . 84.8(10) ?
O26 Al3 N10 . . 90.61(18) ?
O25 Al3 N10 . . 91.59(16) ?
N2 Al3 N10 . . 90.74(14) ?
O28 Al3 N10 . . 177.82(12) ?
O25B Al3 N10 . . 85.3(9) ?
O18 Al5 O20 . . 93.64(13) ?
O18 Al5 O19 . . 175.11(14) ?
O20 Al5 O19 . . 82.27(10) ?
O18 Al5 O13 . . 101.06(12) ?
O20 Al5 O13 . . 164.87(13) ?
O19 Al5 O13 . . 83.20(10) ?
O18 Al5 O14 . . 90.13(13) ?
O20 Al5 O14 . . 94.82(13) ?
O19 Al5 O14 . . 92.89(12) ?
O13 Al5 O14 . . 81.69(12) ?
O18 Al5 N6 . . 89.81(13) ?
O20 Al5 N6 . . 99.48(13) ?
O19 Al5 N6 . . 88.22(11) ?
O13 Al5 N6 . . 84.26(11) ?
O14 Al5 N6 . . 165.68(13) ?
O18 Al5 Gd1B . . 136.17(10) ?
O20 Al5 Gd1B . . 119.77(9) ?
O19 Al5 Gd1B . . 45.56(7) ?
O13 Al5 Gd1B . . 49.90(8) ?
O14 Al5 Gd1B . . 112.35(10) ?
N6 Al5 Gd1B . . 59.30(9) ?
O18 Al5 Gd1 . . 138.88(9) ?
O20 Al5 Gd1 . . 121.42(8) ?
O19 Al5 Gd1 . . 43.51(7) ?
O13 Al5 Gd1 . . 46.93(7) ?
O14 Al5 Gd1 . . 106.05(9) ?
N6 Al5 Gd1 . . 65.52(8) ?
O21 Al6 O23 . . 93.71(10) ?
O21 Al6 O22 . . 174.08(12) ?
O23 Al6 O22 . . 83.50(10) ?
O21 Al6 N7 . . 92.17(11) ?
O23 Al6 N7 . . 174.09(11) ?
O22 Al6 N7 . . 90.69(10) ?
O21 Al6 O12B . . 93.0(5) ?
O23 Al6 O12B . . 106.3(5) ?
O22 Al6 O12B . . 92.8(5) ?
N7 Al6 O12B . . 72.7(5) ?
O21 Al6 O29 . . 87.38(12) ?
O23 Al6 O29 . . 93.34(12) ?
O22 Al6 O29 . . 87.57(11) ?
N7 Al6 O29 . . 87.50(12) ?
O12B Al6 O29 . . 160.2(5) ?
O21 Al6 N11 . . 89.17(12) ?
O23 Al6 N11 . . 88.08(13) ?
O22 Al6 N11 . . 95.95(12) ?
N7 Al6 N11 . . 91.43(14) ?
O29 Al6 N11 . . 176.34(13) ?
N1 O1 Al1 . . 112.32(16) ?
N1 O1 Gd1B . . 99.49(15) ?
Al1 O1 Gd1B . . 125.27(11) ?
N1 O1 Gd1 . . 109.53(14) ?
Al1 O1 Gd1 . . 118.91(10) ?
C1 O2 Al1 . . 112.91(19) ?
C7 O3 Al2 . . 131.5(2) ?
N2 O4 Al2 . . 112.23(17) ?
N2 O4 Gd1B . . 134.97(18) ?
Al2 O4 Gd1B . . 97.94(10) ?
N2 O4 Gd1 . . 126.62(16) ?
Al2 O4 Gd1 . . 105.14(9) ?
C8B O5 Al2 . . 112.05(19) ?
C8 O5 Al2 . . 112.05(19) ?
N3 O7 Al4B . . 126.1(4) ?
N3 O7 Al4 . . 111.95(17) ?
N3 O7 Gd1 . . 118.86(16) ?
Al4 O7 Gd1 . . 109.34(10) ?
N3 O7 Gd1B . . 115.55(16) ?
Al4B O7 Gd1B . . 104.9(3) ?
C15 O8 Al4 . . 112.9(2) ?
C15 O8 Al4B . . 104.1(3) ?
C21 O9 Al1 . . 126.50(18) ?
O7 Gd1 O1 . . 73.36(7) ?
O7 Gd1 O22 . . 73.90(8) ?
O1 Gd1 O22 . . 73.27(7) ?
O7 Gd1 O25 . . 75.40(10) ?
O1 Gd1 O25 . . 85.73(12) ?
O22 Gd1 O25 . . 146.64(11) ?
O7 Gd1 O19 . . 116.31(8) ?
O1 Gd1 O19 . . 136.36(7) ?
O22 Gd1 O19 . . 69.83(7) ?
O25 Gd1 O19 . . 137.48(12) ?
O7 Gd1 O4 . . 128.23(7) ?
O1 Gd1 O4 . . 68.79(7) ?
O22 Gd1 O4 . . 124.22(8) ?
O25 Gd1 O4 . . 67.92(10) ?
O19 Gd1 O4 . . 115.44(8) ?
O7 Gd1 O16 . . 145.99(7) ?
O1 Gd1 O16 . . 81.59(7) ?
O22 Gd1 O16 . . 77.13(8) ?
O25 Gd1 O16 . . 125.87(10) ?
O19 Gd1 O16 . . 68.30(8) ?
O4 Gd1 O16 . . 58.39(7) ?
O7 Gd1 O13 . . 133.20(8) ?
O1 Gd1 O13 . . 144.13(8) ?
O22 Gd1 O13 . . 130.84(7) ?
O25 Gd1 O13 . . 80.69(12) ?
O19 Gd1 O13 . . 61.37(7) ?
O4 Gd1 O13 . . 75.34(8) ?
O16 Gd1 O13 . . 79.91(8) ?
O7 Gd1 O10 . . 58.83(8) ?
O1 Gd1 O10 . . 129.95(8) ?
O22 Gd1 O10 . . 104.41(9) ?
O25 Gd1 O10 . . 69.59(11) ?
O19 Gd1 O10 . . 82.09(8) ?
O4 Gd1 O10 . . 131.26(8) ?
O16 Gd1 O10 . . 148.01(8) ?
O13 Gd1 O10 . . 75.31(9) ?
O7 Gd1 Al5 . . 142.96(5) ?
O1 Gd1 Al5 . . 140.24(6) ?
O22 Gd1 Al5 . . 98.36(5) ?
O25 Gd1 Al5 . . 114.07(10) ?
O19 Gd1 Al5 . . 32.68(5) ?
O4 Gd1 Al5 . . 86.53(5) ?
O16 Gd1 Al5 . . 58.75(5) ?
O13 Gd1 Al5 . . 33.46(6) ?
O10 Gd1 Al5 . . 89.79(6) ?
O7 Gd1 Al2 . . 131.11(5) ?
O1 Gd1 Al2 . . 57.80(5) ?
O22 Gd1 Al2 . . 92.90(6) ?
O25 Gd1 Al2 . . 97.53(9) ?
O19 Gd1 Al2 . . 101.50(6) ?
O4 Gd1 Al2 . . 31.90(5) ?
O16 Gd1 Al2 . . 33.58(5) ?
O13 Gd1 Al2 . . 91.19(6) ?
O10 Gd1 Al2 . . 162.43(6) ?
Al5 Gd1 Al2 . . 84.65(3) ?
O7 Gd1 Al4 . . 31.28(6) ?
O1 Gd1 Al4 . . 96.67(6) ?
O22 Gd1 Al4 . . 100.33(7) ?
O25 Gd1 Al4 . . 55.92(8) ?
O19 Gd1 Al4 . . 112.00(6) ?
O4 Gd1 Al4 . . 123.02(5) ?
O16 Gd1 Al4 . . 177.24(5) ?
O13 Gd1 Al4 . . 102.68(7) ?
O10 Gd1 Al4 . . 33.46(6) ?
Al5 Gd1 Al4 . . 123.07(3) ?
Al2 Gd1 Al4 . . 146.43(3) ?
O8 Al4 O27 . . 92.32(12) ?
O8 Al4 O11 . . 100.14(12) ?
O27 Al4 O11 . . 86.45(13) ?
O8 Al4 O7 . . 81.85(11) ?
O27 Al4 O7 . . 173.99(13) ?
O11 Al4 O7 . . 95.99(12) ?
O8 Al4 O10 . . 160.27(14) ?
O27 Al4 O10 . . 107.39(13) ?
O11 Al4 O10 . . 82.37(12) ?
O7 Al4 O10 . . 78.43(11) ?
O8 Al4 N9 . . 96.80(13) ?
O27 Al4 N9 . . 86.24(15) ?
O11 Al4 N9 . . 161.79(15) ?
O7 Al4 N9 . . 92.97(14) ?
O10 Al4 N9 . . 83.94(13) ?
O8 Al4 Gd1 . . 114.36(9) ?
O27 Al4 Gd1 . . 144.40(10) ?
O11 Al4 Gd1 . . 109.92(10) ?
O7 Al4 Gd1 . . 39.39(7) ?
O10 Al4 Gd1 . . 47.63(9) ?
N9 Al4 Gd1 . . 68.33(11) ?
N4 O10 Al4 . . 109.0(2) ?
N4 O10 Gd1 . . 117.8(2) ?
Al4 O10 Gd1 . . 98.91(11) ?
C22 N4 O10 . . 117.0(3) ?
C22 N4 H4N . . 121.5 ?
O10 N4 H4N . . 121.5 ?
C22 O11 Al4 . . 114.0(2) ?
O11 C22 N4 . . 117.4(3) ?
O11 C22 C23 . . 120.4(3) ?
N4 C22 C23 . . 122.0(3) ?
C24 C23 C28 . . 120.2(4) ?
C24 C23 C22 . . 117.7(3) ?
C28 C23 C22 . . 122.0(4) ?
C23 C24 C25 . . 120.8(4) ?
C23 C24 H24 . . 119.6 ?
C25 C24 H24 . . 119.6 ?
C26 C25 C24 . . 119.1(5) ?
C26 C25 H25 . . 120.5 ?
C24 C25 H25 . . 120.5 ?
C27 C26 C25 . . 121.1(4) ?
C27 C26 H26 . . 119.4 ?
C25 C26 H26 . . 119.4 ?
C26 C27 C28 . . 120.8(5) ?
C26 C27 H27 . . 119.6 ?
C28 C27 H27 . . 119.6 ?
O12 C28 C23 . . 119.0(4) ?
O12 C28 C27 . . 123.1(4) ?
C23 C28 C27 . . 118.0(5) ?
C28 O12 H12O . . 109.5 ?
N9 O25 Al3 . . 109.9(2) ?
N9 O25 Gd1 . . 117.7(2) ?
Al3 O25 Gd1 . . 130.76(19) ?
C57 N9 O25 . . 112.4(3) ?
C57 N9 Al4 . . 129.3(3) ?
O25 N9 Al4 . . 117.6(3) ?
C57 O26 Al3 . . 110.7(3) ?
N9 C57 O26 . . 120.5(4) ?
N9 C57 C58 . . 119.9(3) ?
O26 C57 C58 . . 119.6(4) ?
C59 C58 C63 . . 119.7(4) ?
C59 C58 C57 . . 118.4(4) ?
C63 C58 C57 . . 121.8(4) ?
C60 C59 C58 . . 120.6(4) ?
C60 C59 H59 . . 119.7 ?
C58 C59 H59 . . 119.7 ?
C59 C60 C61 . . 119.5(4) ?
C59 C60 H60 . . 120.2 ?
C61 C60 H60 . . 120.2 ?
C62 C61 C60 . . 120.4(4) ?
C62 C61 H61 . . 119.8 ?
C60 C61 H61 . . 119.8 ?
C61 C62 C63 . . 120.8(4) ?
C61 C62 H62 . . 119.6 ?
C63 C62 H62 . . 119.6 ?
O27 C63 C62 . . 118.6(4) ?
O27 C63 C58 . . 122.5(3) ?
C62 C63 C58 . . 118.9(4) ?
C63 O27 Al4 . . 126.9(2) ?
C69 N11 C73 . . 117.3(4) ?
C69 N11 Al6 . . 119.8(3) ?
C73 N11 Al6 . . 122.0(3) ?
N11 C69 C70 . . 122.9(4) ?
N11 C69 H69 . . 118.6 ?
C70 C69 H69 . . 118.6 ?
C71 C70 C69 . . 119.5(4) ?
C71 C70 H70 . . 120.2 ?
C69 C70 H70 . . 120.2 ?
C70 C71 C72 . . 118.4(4) ?
C70 C71 H71 . . 120.8 ?
C72 C71 H71 . . 120.8 ?
C71 C72 C73 . . 118.9(4) ?
C71 C72 H72 . . 120.6 ?
C73 C72 H72 . . 120.6 ?
N11 C73 C72 . . 122.9(4) ?
N11 C73 H73 . . 118.6 ?
C72 C73 H73 . . 118.6 ?
O16 Gd1B O4 . . 68.13(10) ?
O16 Gd1B O19 . . 77.37(10) ?
O4 Gd1B O19 . . 129.98(12) ?
O16 Gd1B O1 . . 91.46(10) ?
O4 Gd1B O1 . . 73.07(9) ?
O19 Gd1B O1 . . 144.37(11) ?
O16 Gd1B O25B . . 132.6(5) ?
O4 Gd1B O25B . . 65.8(5) ?
O19 Gd1B O25B . . 126.6(7) ?
O1 Gd1B O25B . . 85.7(8) ?
O16 Gd1B O22 . . 85.86(11) ?
O4 Gd1B O22 . . 136.84(12) ?
O19 Gd1B O22 . . 71.68(9) ?
O1 Gd1B O22 . . 73.86(9) ?
O25B Gd1B O22 . . 137.3(6) ?
O16 Gd1B O13 . . 89.98(11) ?
O4 Gd1B O13 . . 80.82(10) ?
O19 Gd1B O13 . . 63.66(9) ?
O1 Gd1B O13 . . 151.16(11) ?
O25B Gd1B O13 . . 72.4(8) ?
O22 Gd1B O13 . . 134.95(11) ?
O16 Gd1B O10B . . 143.4(3) ?
O4 Gd1B O10B . . 132.0(3) ?
O19 Gd1B O10B . . 66.7(3) ?
O1 Gd1B O10B . . 121.9(3) ?
O25B Gd1B O10B . . 70.1(6) ?
O22 Gd1B O10B . . 89.3(3) ?
O13 Gd1B O10B . . 68.4(3) ?
O16 Gd1B O7 . . 149.35(11) ?
O4 Gd1B O7 . . 121.52(10) ?
O19 Gd1B O7 . . 106.75(10) ?
O1 Gd1B O7 . . 67.22(8) ?
O25B Gd1B O7 . . 70.0(6) ?
O22 Gd1B O7 . . 67.62(9) ?
O13 Gd1B O7 . . 119.46(11) ?
O10B Gd1B O7 . . 55.1(3) ?
O16 Gd1B N6 . . 30.18(8) ?
O4 Gd1B N6 . . 68.31(9) ?
O19 Gd1B N6 . . 63.76(10) ?
O1 Gd1B N6 . . 118.58(11) ?
O25B Gd1B N6 . . 117.2(6) ?
O22 Gd1B N6 . . 105.49(10) ?
O13 Gd1B N6 . . 59.88(9) ?
O10B Gd1B N6 . . 119.5(3) ?
O7 Gd1B N6 . . 170.17(10) ?
O16 Gd1B N1 . . 63.44(9) ?
O4 Gd1B N1 . . 60.87(9) ?
O19 Gd1B N1 . . 130.94(11) ?
O1 Gd1B N1 . . 28.26(7) ?
O25B Gd1B N1 . . 102.0(7) ?
O22 Gd1B N1 . . 76.96(9) ?
O13 Gd1B N1 . . 138.89(11) ?
O10B Gd1B N1 . . 149.6(3) ?
O7 Gd1B N1 . . 94.57(8) ?
N6 Gd1B N1 . . 90.49(10) ?
O16 Gd1B Al2 . . 38.15(7) ?
O4 Gd1B Al2 . . 37.15(7) ?
O19 Gd1B Al2 . . 115.10(10) ?
O1 Gd1B Al2 . . 64.27(7) ?
O25B Gd1B Al2 . . 101.5(5) ?
O22 Gd1B Al2 . . 102.52(9) ?
O13 Gd1B Al2 . . 101.31(9) ?
O10B Gd1B Al2 . . 168.0(3) ?
O7 Gd1B Al2 . . 131.26(8) ?
N6 Gd1B Al2 . . 55.90(7) ?
N1 Gd1B Al2 . . 38.57(6) ?
O7 Al4B O27B . . 162.9(8) ?
O7 Al4B O11B . . 94.8(6) ?
O27B Al4B O11B . . 88.6(7) ?
O7 Al4B O10B . . 87.4(6) ?
O27B Al4B O10B . . 109.7(8) ?
O11B Al4B O10B . . 82.9(6) ?
O7 Al4B N9B . . 93.6(7) ?
O27B Al4B N9B . . 86.7(7) ?
O11B Al4B N9B . . 165.8(10) ?
O10B Al4B N9B . . 86.0(7) ?
O7 Al4B O8 . . 77.9(4) ?
O27B Al4B O8 . . 85.1(6) ?
O11B Al4B O8 . . 101.4(6) ?
O10B Al4B O8 . . 164.9(6) ?
N9B Al4B O8 . . 91.6(8) ?
O7 Al4B Gd1B . . 48.3(2) ?
O27B Al4B Gd1B . . 144.9(6) ?
O11B Al4B Gd1B . . 110.3(5) ?
O10B Al4B Gd1B . . 47.7(4) ?
N9B Al4B Gd1B . . 67.6(5) ?
O8 Al4B Gd1B . . 117.9(3) ?
N4B O10B Al4B . . 105.3(10) ?
N4B O10B Gd1B . . 103.8(10) ?
Al4B O10B Gd1B . . 99.7(6) ?
C22B N4B O10B . . 118.5(14) ?
C22B N4B H4B . . 109(7) ?
O10B N4B H4B . . 128(10) ?
C22B O11B Al4B . . 109.3(11) ?
O11B C22B N4B . . 114.7(13) ?
O11B C22B C23B . . 124.8(14) ?
N4B C22B C23B . . 120.0(14) ?
C24B C23B C28B . . 119.9(14) ?
C24B C23B C22B . . 115.9(14) ?
C28B C23B C22B . . 123.9(14) ?
C25B C24B C23B . . 120.2(17) ?
C25B C24B H24B . . 119.9 ?
C23B C24B H24B . . 119.9 ?
C26B C25B C24B . . 118.9(18) ?
C26B C25B H25B . . 120.5 ?
C24B C25B H25B . . 120.5 ?
C27B C26B C25B . . 122.6(18) ?
C27B C26B H26B . . 118.7 ?
C25B C26B H26B . . 118.7 ?
C26B C27B C28B . . 119.0(17) ?
C26B C27B H27B . . 120.5 ?
C28B C27B H27B . . 120.5 ?
O12B C28B C23B . . 118.8(15) ?
O12B C28B C27B . . 122.9(16) ?
C23B C28B C27B . . 118.3(14) ?
C28B O12B Al6 . . 133.4(17) ?
C28B O12B H12P . . 109.5 ?
Al6 O12B H12P . . 109.5 ?
N9B O25B Al3 . . 106.8(10) ?
N9B O25B Gd1B . . 118.4(11) ?
Al3 O25B Gd1B . . 129.7(10) ?
C57B N9B O25B . . 112.7(13) ?
C57B N9B Al4B . . 128.2(13) ?
O25B N9B Al4B . . 118.2(12) ?
C57B O26B Al3 . . 113.7(16) ?
N9B C57B O26B . . 119.9(16) ?
N9B C57B C58B . . 120.7(15) ?
O26B C57B C58B . . 119.2(17) ?
C59B C58B C63B . . 121.6(15) ?
C59B C58B C57B . . 117.7(14) ?
C63B C58B C57B . . 120.7(14) ?
C58B C59B C60B . . 120.4(17) ?
C58B C59B H59B . . 119.8 ?
C60B C59B H59B . . 119.8 ?
C61B C60B C59B . . 117.0(18) ?
C61B C60B H60B . . 121.5 ?
C59B C60B H60B . . 121.5 ?
C60B C61B C62B . . 122.6(18) ?
C60B C61B H61B . . 118.7 ?
C62B C61B H61B . . 118.7 ?
C61B C62B C63B . . 121.4(17) ?
C61B C62B H62B . . 119.3 ?
C63B C62B H62B . . 119.3 ?
O27B C63B C62B . . 119.7(16) ?
O27B C63B C58B . . 123.2(15) ?
C62B C63B C58B . . 116.9(15) ?
C63B O27B Al4B . . 125.5(13) ?
N5 O13 Al5 . . 110.2(2) ?
N5 O13 Gd1B . . 127.5(2) ?
Al5 O13 Gd1B . . 93.77(10) ?
N5 O13 Gd1 . . 118.2(2) ?
Al5 O13 Gd1 . . 99.61(9) ?
C29 O14 Al5 . . 113.4(2) ?
C35 O15 H15 . . 109.5 ?
N6 O16 Al2 . . 109.55(17) ?
N6 O16 Gd1B . . 102.26(18) ?
Al2 O16 Gd1B . . 99.60(11) ?
N6 O16 Gd1 . . 102.87(17) ?
Al2 O16 Gd1 . . 100.39(9) ?
C36 O17 Al2 . . 111.5(2) ?
C42 O18 Al5 . . 133.5(2) ?
N7 O19 Al5 . . 110.17(18) ?
N7 O19 Gd1B . . 120.47(17) ?
Al5 O19 Gd1B . . 98.75(10) ?
N7 O19 Gd1 . . 124.67(16) ?
Al5 O19 Gd1 . . 103.82(9) ?
C43 O20 Al5 . . 111.5(2) ?
C49 O21 Al6 . . 129.4(2) ?
N8 O22 Al6 . . 112.02(16) ?
N8 O22 Gd1B . . 120.76(16) ?
Al6 O22 Gd1B . . 123.66(11) ?
N8 O22 Gd1 . . 117.71(15) ?
Al6 O22 Gd1 . . 129.40(10) ?
C50 O23 Al6 . . 113.16(19) ?
C56 O24 Al1 . . 130.7(2) ?
Al3 O28 H28A . . 117(3) ?
Al3 O28 H28B . . 116(3) ?
H28A O28 H28B . . 117(4) ?
Al6 O29 H29A . . 104(3) ?
Al6 O29 H29B . . 130(3) ?
H29A O29 H29B . . 116(5) ?
H30A O30 H30B . . 119(10) ?
C1 N1 O1 . . 110.2(2) ?
C1 N1 Al2 . . 130.0(2) ?
O1 N1 Al2 . . 119.76(17) ?
C1 N1 Gd1B . . 145.7(2) ?
O1 N1 Gd1B . . 52.25(12) ?
Al2 N1 Gd1B . . 74.73(9) ?
C8B N2 O4 . . 111.7(3) ?
C8 N2 O4 . . 111.7(3) ?
C8B N2 Al3 . . 129.3(2) ?
C8 N2 Al3 . . 129.3(2) ?
O4 N2 Al3 . . 118.19(18) ?
C15 N3 O7 . . 110.2(2) ?
C15 N3 Al1 . . 132.6(2) ?
O7 N3 Al1 . . 117.26(18) ?
C29 N5 O13 . . 117.3(3) ?
C29 N5 H5N . . 121.4 ?
O13 N5 H5N . . 121.4 ?
C36 N6 O16 . . 109.8(3) ?
C36 N6 Al5 . . 127.4(2) ?
O16 N6 Al5 . . 120.3(2) ?
C36 N6 Gd1B . . 126.6(2) ?
O16 N6 Gd1B . . 47.56(13) ?
Al5 N6 Gd1B . . 82.17(11) ?
C43 N7 O19 . . 110.6(2) ?
C43 N7 Al6 . . 128.0(2) ?
O19 N7 Al6 . . 120.14(18) ?
C50 N8 O22 . . 110.2(2) ?
C50 N8 Al1 . . 125.5(2) ?
O22 N8 Al1 . . 123.30(17) ?
O2 C1 N1 . . 121.0(3) ?
O2 C1 C2 . . 119.1(3) ?
N1 C1 C2 . . 120.0(3) ?
C3 C2 C7 . . 120.0(3) ?
C3 C2 C1 . . 118.3(3) ?
C7 C2 C1 . . 121.6(3) ?
C4 C3 C2 . . 121.4(3) ?
C4 C3 H3 . . 119.3 ?
C2 C3 H3 . . 119.3 ?
C3 C4 C5 . . 118.8(3) ?
C3 C4 H4 . . 120.6 ?
C5 C4 H4 . . 120.6 ?
C4 C5 C6 . . 121.0(4) ?
C4 C5 H5 . . 119.5 ?
C6 C5 H5 . . 119.5 ?
C5 C6 C7 . . 120.9(3) ?
C5 C6 H6 . . 119.5 ?
C7 C6 H6 . . 119.5 ?
O3 C7 C6 . . 119.2(3) ?
O3 C7 C2 . . 123.1(3) ?
C6 C7 C2 . . 117.7(3) ?
O5 C8 N2 . . 120.6(3) ?
O5 C8 C9 . . 120.1(3) ?
N2 C8 C9 . . 119.2(3) ?
C10 C9 C14 . . 119.4(4) ?
C10 C9 C8 . . 118.0(4) ?
C14 C9 C8 . . 122.6(4) ?
C11 C10 C9 . . 121.5(4) ?
C11 C10 H10 . . 119.2 ?
C9 C10 H10 . . 119.2 ?
C10 C11 C12 . . 119.2(4) ?
C10 C11 H11 . . 120.4 ?
C12 C11 H11 . . 120.4 ?
C13 C12 C11 . . 120.4(4) ?
C13 C12 H12 . . 119.8 ?
C11 C12 H12 . . 119.8 ?
C12 C13 C14 . . 121.7(4) ?
C12 C13 H13 . . 119.2 ?
C14 C13 H13 . . 119.2 ?
O6 C14 C13 . . 118.3(4) ?
O6 C14 C9 . . 123.9(4) ?
C13 C14 C9 . . 117.8(4) ?
C14 O6 Al3 . . 128.1(3) ?
O5 C8B N2 . . 120.6(3) ?
O5 C8B C9B . . 120.3(9) ?
N2 C8B C9B . . 118.9(10) ?
C10B C9B C14B . . 119.4(15) ?
C10B C9B C8B . . 117.8(15) ?
C14B C9B C8B . . 122.7(16) ?
C11B C10B C9B . . 122.2(19) ?
C11B C10B H10B . . 118.9 ?
C9B C10B H10B . . 118.9 ?
C10B C11B C12B . . 118.6(18) ?
C10B C11B H11B . . 120.7 ?
C12B C11B H11B . . 120.7 ?
C13B C12B C11B . . 120.4(18) ?
C13B C12B H12B . . 119.8 ?
C11B C12B H12B . . 119.8 ?
C12B C13B C14B . . 122.6(17) ?
C12B C13B H13B . . 118.7 ?
C14B C13B H13B . . 118.7 ?
O6B C14B C13B . . 120.3(15) ?
O6B C14B C9B . . 122.8(16) ?
C13B C14B C9B . . 116.8(14) ?
C14B O6B Al3 . . 124.6(14) ?
O8 C15 N3 . . 120.7(3) ?
O8 C15 C16 . . 120.3(3) ?
N3 C15 C16 . . 118.9(3) ?
C17 C16 C21 . . 119.9(3) ?
C17 C16 C15 . . 118.8(3) ?
C21 C16 C15 . . 121.2(3) ?
C18 C17 C16 . . 121.4(3) ?
C18 C17 H17 . . 119.3 ?
C16 C17 H17 . . 119.3 ?
C17 C18 C19 . . 118.7(3) ?
C17 C18 H18 . . 120.6 ?
C19 C18 H18 . . 120.6 ?
C20 C19 C18 . . 120.8(3) ?
C20 C19 H19 . . 119.6 ?
C18 C19 H19 . . 119.6 ?
C19 C20 C21 . . 121.5(3) ?
C19 C20 H20 . . 119.3 ?
C21 C20 H20 . . 119.3 ?
O9 C21 C20 . . 119.7(3) ?
O9 C21 C16 . . 122.7(3) ?
C20 C21 C16 . . 117.6(3) ?
O14 C29 N5 . . 117.2(4) ?
O14 C29 C30 . . 121.7(4) ?
N5 C29 C30 . . 121.0(4) ?
C31 C30 C35 . . 118.9(5) ?
C31 C30 C29 . . 117.7(4) ?
C35 C30 C29 . . 123.4(4) ?
C30 C31 C32 . . 120.3(6) ?
C30 C31 H31 . . 119.8 ?
C32 C31 H31 . . 119.8 ?
C33 C32 C31 . . 119.7(6) ?
C33 C32 H32 . . 120.1 ?
C31 C32 H32 . . 120.1 ?
C34 C33 C32 . . 120.9(6) ?
C34 C33 H33 . . 119.5 ?
C32 C33 H33 . . 119.5 ?
C33 C34 C35 . . 120.0(6) ?
C33 C34 H34 . . 120.0 ?
C35 C34 H34 . . 120.0 ?
O15 C35 C34 . . 121.1(5) ?
O15 C35 C30 . . 118.7(4) ?
C34 C35 C30 . . 120.2(5) ?
O17 C36 N6 . . 121.8(3) ?
O17 C36 C37 . . 117.6(3) ?
N6 C36 C37 . . 120.6(3) ?
C38 C37 C42 . . 120.6(3) ?
C38 C37 C36 . . 117.4(4) ?
C42 C37 C36 . . 122.0(4) ?
C39 C38 C37 . . 121.1(4) ?
C39 C38 H38 . . 119.4 ?
C37 C38 H38 . . 119.4 ?
C40 C39 C38 . . 118.5(5) ?
C40 C39 H39 . . 120.7 ?
C38 C39 H39 . . 120.7 ?
C41 C40 C39 . . 121.2(4) ?
C41 C40 H40 . . 119.4 ?
C39 C40 H40 . . 119.4 ?
C40 C41 C42 . . 122.1(4) ?
C40 C41 H41 . . 119.0 ?
C42 C41 H41 . . 119.0 ?
O18 C42 C41 . . 119.4(4) ?
O18 C42 C37 . . 124.1(3) ?
C41 C42 C37 . . 116.5(4) ?
O20 C43 N7 . . 120.5(3) ?
O20 C43 C44 . . 118.9(3) ?
N7 C43 C44 . . 120.6(3) ?
C45 C44 C49 . . 119.9(3) ?
C45 C44 C43 . . 117.9(3) ?
C49 C44 C43 . . 122.2(3) ?
C46 C45 C44 . . 121.3(4) ?
C46 C45 H45 . . 119.3 ?
C44 C45 H45 . . 119.3 ?
C45 C46 C47 . . 119.0(4) ?
C45 C46 H46 . . 120.5 ?
C47 C46 H46 . . 120.5 ?
C48 C47 C46 . . 120.7(4) ?
C48 C47 H47 . . 119.6 ?
C46 C47 H47 . . 119.6 ?
C47 C48 C49 . . 121.7(4) ?
C47 C48 H48 . . 119.1 ?
C49 C48 H48 . . 119.1 ?
O21 C49 C48 . . 118.6(3) ?
O21 C49 C44 . . 124.1(3) ?
C48 C49 C44 . . 117.3(3) ?
O23 C50 N8 . . 120.9(3) ?
O23 C50 C51 . . 118.5(3) ?
N8 C50 C51 . . 120.6(3) ?
C52 C51 C56 . . 120.1(3) ?
C52 C51 C50 . . 117.6(3) ?
C56 C51 C50 . . 122.0(3) ?
C53 C52 C51 . . 121.5(3) ?
C53 C52 H52 . . 119.3 ?
C51 C52 H52 . . 119.3 ?
C52 C53 C54 . . 118.8(3) ?
C52 C53 H53 . . 120.6 ?
C54 C53 H53 . . 120.6 ?
C55 C54 C53 . . 120.3(3) ?
C55 C54 H54 . . 119.8 ?
C53 C54 H54 . . 119.8 ?
C54 C55 C56 . . 122.0(3) ?
C54 C55 H55 . . 119.0 ?
C56 C55 H55 . . 119.0 ?
O24 C56 C51 . . 123.6(3) ?
O24 C56 C55 . . 119.2(3) ?
C51 C56 C55 . . 117.2(3) ?
C68 N10 C64 . . 117.5(4) ?
C68 N10 Al3 . . 122.9(3) ?
C64 N10 Al3 . . 119.6(3) ?
N10 C64 C65 . . 121.9(6) ?
N10 C64 H64 . . 119.1 ?
C65 C64 H64 . . 119.1 ?
C66 C65 C64 . . 119.0(6) ?
C66 C65 H65 . . 120.5 ?
C64 C65 H65 . . 120.5 ?
C65 C66 C67 . . 120.0(5) ?
C65 C66 H66 . . 120.0 ?
C67 C66 H66 . . 120.0 ?
C66 C67 C68 . . 117.9(7) ?
C66 C67 H67 . . 121.1 ?
C68 C67 H67 . . 121.1 ?
N10 C68 C67 . . 123.9(6) ?
N10 C68 H68 . . 118.1 ?
C67 C68 H68 . . 118.1 ?
C74 N12 C78 . . 122.0(4) ?
C74 N12 H12A . . 119.0 ?
C78 N12 H12A . . 119.0 ?
N12 C74 C75 . . 121.0(4) ?
N12 C74 H74 . . 119.5 ?
C75 C74 H74 . . 119.5 ?
C74 C75 C76 . . 118.9(5) ?
C74 C75 H75 . . 120.5 ?
C76 C75 H75 . . 120.5 ?
C75 C76 C77 . . 118.8(5) ?
C75 C76 H76 . . 120.6 ?
C77 C76 H76 . . 120.6 ?
C78 C77 C76 . . 119.8(5) ?
C78 C77 H77 . . 120.1 ?
C76 C77 H77 . . 120.1 ?
N12 C78 C77 . . 119.3(4) ?
N12 C78 H78 . . 120.3 ?
C77 C78 H78 . . 120.3 ?
C83 N13 C79 . . 118.4(4) ?
N13 C79 C80 . . 124.1(4) ?
N13 C79 H79 . . 118.0 ?
C80 C79 H79 . . 118.0 ?
C81 C80 C79 . . 117.0(4) ?
C81 C80 H80 . . 121.5 ?
C79 C80 H80 . . 121.5 ?
C80 C81 C82 . . 120.0(4) ?
C80 C81 H81 . . 120.0 ?
C82 C81 H81 . . 120.0 ?
C81 C82 C83 . . 118.6(5) ?
C81 C82 H82 . . 120.7 ?
C83 C82 H82 . . 120.7 ?
N13 C83 C82 . . 121.9(4) ?
N13 C83 H83 . . 119.1 ?
C82 C83 H83 . . 119.1 ?
C88 N14 C84 . . 118.5(11) ?
N14 C84 C85 . . 121.3(11) ?
N14 C84 H84 . . 119.3 ?
C85 C84 H84 . . 119.3 ?
C86 C85 C84 . . 119.7(11) ?
C86 C85 H85 . . 120.1 ?
C84 C85 H85 . . 120.1 ?
C85 C86 C87 . . 119.9(11) ?
C85 C86 H86 . . 120.0 ?
C87 C86 H86 . . 120.0 ?
C86 C87 C88 . . 117.5(10) ?
C86 C87 H87 . . 121.2 ?
C88 C87 H87 . . 121.2 ?
N14 C88 C87 . . 122.7(11) ?
N14 C88 H88 . . 118.6 ?
C87 C88 H88 . . 118.6 ?
C128 N22 C124 . . 117.4(16) ?
N22 C124 C125 . . 123.5(17) ?
N22 C124 H124 . . 118.2 ?
C125 C124 H124 . . 118.2 ?
C126 C125 C124 . . 117.9(15) ?
C126 C125 H125 . . 121.0 ?
C124 C125 H125 . . 121.0 ?
C125 C126 C127 . . 120.2(15) ?
C125 C126 H126 . . 119.9 ?
C127 C126 H126 . . 119.9 ?
C128 C127 C126 . . 116.8(14) ?
C128 C127 H127 . . 121.6 ?
C126 C127 H127 . . 121.6 ?
N22 C128 C127 . . 122.3(16) ?
N22 C128 H128 . . 118.9 ?
C127 C128 H128 . . 118.9 ?
C89 N15 C133 . . 119.5(11) ?
C133 N15 C129 . . 117.1(12) ?
C89 N15 C93 . . 117.5(9) ?
C129 N15 C93 . . 112.0(12) ?
N23 C89 C90 . . 127.8(12) ?
N15 C89 C90 . . 127.8(12) ?
N23 C89 C130 . . 119.8(14) ?
N15 C89 C130 . . 119.8(14) ?
N23 C89 H89 . . 116.1 ?
N15 C89 H89 . . 116.1 ?
C90 C89 H89 . . 116.1 ?
C130 C89 H89 . . 124.0 ?
C129 C90 C91 . . 109.8(14) ?
C89 C90 C91 . . 114.5(11) ?
C129 C90 C131 . . 107.9(12) ?
C89 C90 C131 . . 107.9(12) ?
C129 C90 H90 . . 126.6 ?
C89 C90 H90 . . 122.8 ?
C91 C90 H90 . . 122.8 ?
C131 C90 H90 . . 122.9 ?
C131 C91 C130 . . 91(3) ?
C131 C91 C90 . . 94(3) ?
C131 C91 C92 . . 79(2) ?
C130 C91 C92 . . 119.8(14) ?
C90 C91 C92 . . 120.4(10) ?
C131 C91 C132 . . 50.1(17) ?
C130 C91 C132 . . 109.1(18) ?
C90 C91 C132 . . 111.0(12) ?
C131 C91 H91 . . 97.3 ?
C130 C91 H91 . . 120.3 ?
C90 C91 H91 . . 119.8 ?
C92 C91 H91 . . 119.8 ?
C132 C91 H91 . . 121.1 ?
C132 C92 C93 . . 74.1(15) ?
C132 C92 C91 . . 96.8(17) ?
C93 C92 C91 . . 117.5(11) ?
C132 C92 C131 . . 68.6(16) ?
C93 C92 C131 . . 111.5(14) ?
C132 C92 C133 . . 61.0(13) ?
C91 C92 C133 . . 115.3(11) ?
C131 C92 C133 . . 103.2(14) ?
C132 C92 H92 . . 98.6 ?
C93 C92 H92 . . 121.2 ?
C91 C92 H92 . . 121.2 ?
C131 C92 H92 . . 119.6 ?
C133 C92 H92 . . 121.8 ?
N23 C93 C92 . . 121.6(10) ?
N15 C93 C92 . . 121.6(10) ?
N23 C93 C132 . . 120.2(14) ?
N15 C93 C132 . . 120.2(14) ?
N23 C93 H93 . . 119.2 ?
N15 C93 H93 . . 119.2 ?
C92 C93 H93 . . 119.2 ?
C132 C93 H93 . . 108.3 ?
C89 N23 C133 . . 119.5(11) ?
C133 N23 C129 . . 117.1(12) ?
C89 N23 C93 . . 117.5(9) ?
C129 N23 C93 . . 112.0(12) ?
C90 C129 N23 . . 134.7(19) ?
C90 C129 N15 . . 134.7(19) ?
N23 C129 C130 . . 125.9(16) ?
N15 C129 C130 . . 125.9(16) ?
C90 C129 H129 . . 108.2 ?
N23 C129 H129 . . 117.1 ?
N15 C129 H129 . . 117.1 ?
C130 C129 H129 . . 117.1 ?
C91 C130 C129 . . 118(2) ?
C129 C130 C131 . . 116.3(16) ?
C91 C130 C89 . . 122.6(18) ?
C131 C130 C89 . . 115.3(16) ?
C91 C130 H130 . . 111.3 ?
C129 C130 H130 . . 121.8 ?
C131 C130 H130 . . 121.8 ?
C89 C130 H130 . . 122.0 ?
C91 C131 C130 . . 58(3) ?
C91 C131 C132 . . 107(3) ?
C130 C131 C132 . . 119.4(13) ?
C91 C131 C92 . . 72(2) ?
C130 C131 C92 . . 104.3(19) ?
C91 C131 C90 . . 60(2) ?
C132 C131 C90 . . 119.3(14) ?
C92 C131 C90 . . 105.3(15) ?
C91 C131 H131 . . 103.7 ?
C130 C131 H131 . . 120.3 ?
C132 C131 H131 . . 120.3 ?
C92 C131 H131 . . 124.5 ?
C90 C131 H131 . . 120.4 ?
C92 C132 C133 . . 85.9(19) ?
C92 C132 C131 . . 76.5(18) ?
C133 C132 C131 . . 117.7(14) ?
C92 C132 C93 . . 69.9(15) ?
C131 C132 C93 . . 113.2(13) ?
C92 C132 C91 . . 53.9(12) ?
C133 C132 C91 . . 107.5(13) ?
C93 C132 C91 . . 97.9(12) ?
C92 C132 H132 . . 107.2 ?
C133 C132 H132 . . 121.1 ?
C131 C132 H132 . . 121.1 ?
C93 C132 H132 . . 123.2 ?
C91 C132 H132 . . 126.8 ?
N23 C133 C132 . . 122.9(14) ?
N15 C133 C132 . . 122.9(14) ?
N23 C133 C92 . . 108.9(12) ?
N15 C133 C92 . . 108.9(12) ?
N23 C133 H133 . . 118.5 ?
N15 C133 H133 . . 118.5 ?
C132 C133 H133 . . 118.5 ?
C92 C133 H133 . . 122.5 ?
C139 N25 C143 . . 120.0 ?
N25 C139 C140 . . 120.0 ?
N25 C139 H139 . . 120.0 ?
C140 C139 H139 . . 120.0 ?
C141 C140 C139 . . 120.0 ?
C141 C140 H140 . . 120.0 ?
C139 C140 H140 . . 120.0 ?
C140 C141 C142 . . 120.0 ?
C140 C141 H141 . . 120.0 ?
C142 C141 H141 . . 120.0 ?
C141 C142 C143 . . 120.0 ?
C141 C142 H142 . . 120.0 ?
C143 C142 H142 . . 120.0 ?
C142 C143 N25 . . 120.0 ?
C142 C143 H143 . . 120.0 ?
N25 C143 H143 . . 120.0 ?
C98 N16 C94 . . 122.1(4) ?
C98 N16 H16 . . 118.9 ?
C94 N16 H16 . . 118.9 ?
C95 C94 N16 . . 120.0(4) ?
C95 C94 H94 . . 120.0 ?
N16 C94 H94 . . 120.0 ?
C94 C95 C96 . . 118.9(4) ?
C94 C95 H95 . . 120.6 ?
C96 C95 H95 . . 120.6 ?
C97 C96 C95 . . 119.9(5) ?
C97 C96 H96 . . 120.0 ?
C95 C96 H96 . . 120.0 ?
C98 C97 C96 . . 119.0(5) ?
C98 C97 H97 . . 120.5 ?
C96 C97 H97 . . 120.5 ?
N16 C98 C97 . . 120.1(5) ?
N16 C98 H98 . . 120.0 ?
C97 C98 H98 . . 120.0 ?
C99 N17 C103 . . 119.7(9) ?
N17 C99 C100 . . 121.2(10) ?
N17 C99 H99 . . 119.4 ?
C100 C99 H99 . . 119.4 ?
C101 C100 C99 . . 118.8(11) ?
C101 C100 H100 . . 120.6 ?
C99 C100 H100 . . 120.6 ?
C100 C101 C102 . . 114.9(11) ?
C100 C101 H101 . . 122.6 ?
C102 C101 H101 . . 122.6 ?
C103 C102 C101 . . 117.4(10) ?
C103 C102 H102 . . 121.3 ?
C101 C102 H102 . . 121.3 ?
N17 C103 C102 . . 121.1(9) ?
N17 C103 H103 . . 119.4 ?
C102 C103 H103 . . 119.4 ?
C134 N24 C138 . . 116.3(14) ?
N24 C134 C135 . . 121.9(15) ?
N24 C134 H134 . . 119.0 ?
C135 C134 H134 . . 119.0 ?
C136 C135 C134 . . 113.6(15) ?
C136 C135 H135 . . 123.2 ?
C134 C135 H135 . . 123.2 ?
C135 C136 C137 . . 110.5(16) ?
C135 C136 H136 . . 124.8 ?
C137 C136 H136 . . 124.8 ?
C138 C137 C136 . . 110.0(15) ?
C138 C137 H137 . . 125.0 ?
C136 C137 H137 . . 125.0 ?
N24 C138 C137 . . 122.8(14) ?
N24 C138 H138 . . 118.6 ?
C137 C138 H138 . . 118.6 ?
C108 N18 C104 . . 114.2(5) ?
C105 C104 N18 . . 124.9(6) ?
C105 C104 H104 . . 117.6 ?
N18 C104 H104 . . 117.6 ?
C104 C105 C106 . . 119.0(6) ?
C104 C105 H105 . . 120.5 ?
C106 C105 H105 . . 120.5 ?
C105 C106 C107 . . 118.1(5) ?
C105 C106 H106 . . 120.9 ?
C107 C106 H106 . . 120.9 ?
C108 C107 C106 . . 116.5(6) ?
C108 C107 H107 . . 121.7 ?
C106 C107 H107 . . 121.7 ?
N18 C108 C107 . . 127.2(7) ?
N18 C108 H108 . . 116.4 ?
C107 C108 H108 . . 116.4 ?
C113 N19 C109 . . 116.0(5) ?
N19 C109 C110 . . 127.0(5) ?
N19 C109 H109 . . 116.5 ?
C110 C109 H109 . . 116.5 ?
C109 C110 C111 . . 115.1(5) ?
C109 C110 H110 . . 122.4 ?
C111 C110 H110 . . 122.4 ?
C112 C111 C110 . . 115.8(5) ?
C112 C111 H111 . . 122.1 ?
C110 C111 H111 . . 122.1 ?
C113 C112 C111 . . 120.5(5) ?
C113 C112 H112 . . 119.8 ?
C111 C112 H112 . . 119.8 ?
N19 C113 C112 . . 125.5(6) ?
N19 C113 H113 . . 117.3 ?
C112 C113 H113 . . 117.3 ?
C118 N20 C114 . . 118.2(10) ?
N20 C114 C115 . . 122.3(10) ?
N20 C114 H114 . . 118.8 ?
C115 C114 H114 . . 118.8 ?
C116 C115 C114 . . 117.2(9) ?
C116 C115 H115 . . 121.4 ?
C114 C115 H115 . . 121.4 ?
C117 C116 C115 . . 117.7(10) ?
C117 C116 H116 . . 121.1 ?
C115 C116 H116 . . 121.1 ?
C118 C117 C116 . . 121.0(10) ?
C118 C117 H117 . . 119.5 ?
C116 C117 H117 . . 119.5 ?
N20 C118 C117 . . 123.4(10) ?
N20 C118 H118 . . 118.3 ?
C117 C118 H118 . . 118.3 ?
C119 N21 C123 . . 118.2(15) ?
N21 C119 C120 . . 121.1(15) ?
N21 C119 H119 . . 119.4 ?
C120 C119 H119 . . 119.4 ?
C119 C120 C121 . . 119.8(14) ?
C119 C120 H120 . . 120.1 ?
C122 C121 C120 . . 115.1(14) ?
C122 C121 H121 . . 122.4 ?
C120 C121 H121 . . 122.4 ?
C123 C122 C121 . . 120.7(13) ?
C123 C122 H122 . . 119.7 ?
C121 C122 H122 . . 119.7 ?
N21 C123 C122 . . 123.2(13) ?
N21 C123 H123 . . 118.4 ?
C122 C123 H123 . . 118.4 ?

loop_
_geom_bond_atom_site_label_1
_geom_bond_atom_site_label_2
_geom_bond_site_symmetry_2
_geom_bond_distance
_geom_bond_publ_flag
Al1 O24 . 1.822(2) ?
Al1 O2 . 1.876(2) ?
Al1 O9 . 1.898(2) ?
Al1 O1 . 1.907(2) ?
Al1 N3 . 1.977(3) ?
Al1 N8 . 2.081(3) ?
Al2 O3 . 1.818(3) ?
Al2 O17 . 1.877(2) ?
Al2 O5 . 1.887(2) ?
Al2 O4 . 1.890(2) ?
Al2 O16 . 1.942(2) ?
Al2 N1 . 2.004(3) ?
Al2 Gd1B . 3.100(2) ?
Al2 Gd1 . 3.4536(11) ?
Al3 O6B . 1.807(2) ?
Al3 O6 . 1.807(2) ?
Al3 O26B . 1.83(3) ?
Al3 O26 . 1.861(5) ?
Al3 O25 . 1.870(3) ?
Al3 N2 . 1.916(3) ?
Al3 O28 . 1.997(2) ?
Al3 O25B . 2.009(19) ?
Al3 N10 . 2.113(3) ?
Al5 O18 . 1.805(3) ?
Al5 O20 . 1.859(3) ?
Al5 O19 . 1.904(2) ?
Al5 O13 . 1.915(3) ?
Al5 O14 . 1.940(3) ?
Al5 N6 . 2.028(3) ?
Al5 Gd1B . 3.225(2) ?
Al5 Gd1 . 3.4243(10) ?
Al6 O21 . 1.804(2) ?
Al6 O23 . 1.837(2) ?
Al6 O22 . 1.878(2) ?
Al6 N7 . 1.934(3) ?
Al6 O12B . 1.980(17) ?
Al6 O29 . 1.988(3) ?
Al6 N11 . 2.111(4) ?
O1 N1 . 1.417(3) ?
O1 Gd1B . 2.366(3) ?
O1 Gd1 . 2.388(2) ?
O2 C1 . 1.298(4) ?
O3 C7 . 1.323(4) ?
O4 N2 . 1.394(3) ?
O4 Gd1B . 2.210(3) ?
O4 Gd1 . 2.438(2) ?
O5 C8B . 1.289(4) ?
O5 C8 . 1.289(4) ?
O7 N3 . 1.401(3) ?
O7 Al4B . 1.643(9) ?
O7 Al4 . 1.915(3) ?
O7 Gd1 . 2.341(2) ?
O7 Gd1B . 2.711(3) ?
O8 C15 . 1.298(4) ?
O8 Al4 . 1.844(3) ?
O8 Al4B . 2.213(10) ?
O9 C21 . 1.341(4) ?
Gd1 O22 . 2.398(2) ?
Gd1 O25 . 2.401(3) ?
Gd1 O19 . 2.428(2) ?
Gd1 O16 . 2.527(2) ?
Gd1 O13 . 2.537(2) ?
Gd1 O10 . 2.603(3) ?
Gd1 Al4 . 3.4813(14) ?
Al4 O27 . 1.854(3) ?
Al4 O11 . 1.892(3) ?
Al4 O10 . 1.943(3) ?
Al4 N9 . 1.976(3) ?
O10 N4 . 1.368(4) ?
N4 C22 . 1.311(5) ?
N4 H4N . 0.8800 ?
O11 C22 . 1.282(4) ?
C22 C23 . 1.476(5) ?
C23 C24 . 1.383(6) ?
C23 C28 . 1.406(6) ?
C24 C25 . 1.388(6) ?
C24 H24 . 0.9500 ?
C25 C26 . 1.383(8) ?
C25 H25 . 0.9500 ?
C26 C27 . 1.364(9) ?
C26 H26 . 0.9500 ?
C27 C28 . 1.410(6) ?
C27 H27 . 0.9500 ?
C28 O12 . 1.340(6) ?
O12 H12O . 0.8400 ?
O25 N9 . 1.419(4) ?
N9 C57 . 1.300(5) ?
O26 C57 . 1.307(5) ?
C57 C58 . 1.468(5) ?
C58 C59 . 1.399(6) ?
C58 C63 . 1.402(5) ?
C59 C60 . 1.386(6) ?
C59 H59 . 0.9500 ?
C60 C61 . 1.388(7) ?
C60 H60 . 0.9500 ?
C61 C62 . 1.383(6) ?
C61 H61 . 0.9500 ?
C62 C63 . 1.396(5) ?
C62 H62 . 0.9500 ?
C63 O27 . 1.343(4) ?
N11 C69 . 1.330(5) ?
N11 C73 . 1.331(5) ?
C69 C70 . 1.376(6) ?
C69 H69 . 0.9500 ?
C70 C71 . 1.360(7) ?
C70 H70 . 0.9500 ?
C71 C72 . 1.375(7) ?
C71 H71 . 0.9500 ?
C72 C73 . 1.381(6) ?
C72 H72 . 0.9500 ?
C73 H73 . 0.9500 ?
Gd1B O16 . 2.114(3) ?
Gd1B O19 . 2.330(3) ?
Gd1B O25B . 2.383(15) ?
Gd1B O22 . 2.387(3) ?
Gd1B O13 . 2.472(3) ?
Gd1B O10B . 2.633(13) ?
Gd1B N6 . 2.799(3) ?
Gd1B N1 . 2.951(3) ?
Al4B O27B . 1.851(13) ?
Al4B O11B . 1.904(13) ?
Al4B O10B . 1.922(14) ?
Al4B N9B . 1.970(14) ?
O10B N4B . 1.392(15) ?
N4B C22B . 1.310(16) ?
N4B H4B . 0.88(2) ?
O11B C22B . 1.288(16) ?
C22B C23B . 1.477(15) ?
C23B C24B . 1.390(17) ?
C23B C28B . 1.416(17) ?
C24B C25B . 1.386(18) ?
C24B H24B . 0.9500 ?
C25B C26B . 1.384(18) ?
C25B H25B . 0.9500 ?
C26B C27B . 1.343(18) ?
C26B H26B . 0.9500 ?
C27B C28B . 1.423(17) ?
C27B H27B . 0.9500 ?
C28B O12B . 1.337(16) ?
O12B H12P . 0.8400 ?
O25B N9B . 1.426(16) ?
N9B C57B . 1.293(16) ?
O26B C57B . 1.312(16) ?
C57B C58B . 1.480(16) ?
C58B C59B . 1.389(17) ?
C58B C63B . 1.407(17) ?
C59B C60B . 1.415(17) ?
C59B H59B . 0.9500 ?
C60B C61B . 1.377(18) ?
C60B H60B . 0.9500 ?
C61B C62B . 1.377(18) ?
C61B H61B . 0.9500 ?
C62B C63B . 1.390(16) ?
C62B H62B . 0.9500 ?
C63B O27B . 1.337(16) ?
O13 N5 . 1.369(4) ?
O14 C29 . 1.271(5) ?
O15 C35 . 1.352(7) ?
O15 H15 . 0.8400 ?
O16 N6 . 1.440(3) ?
O17 C36 . 1.293(4) ?
O18 C42 . 1.313(5) ?
O19 N7 . 1.412(3) ?
O20 C43 . 1.301(4) ?
O21 C49 . 1.316(4) ?
O22 N8 . 1.423(3) ?
O23 C50 . 1.297(4) ?
O24 C56 . 1.316(4) ?
O28 H28A . 0.857(19) ?
O28 H28B . 0.832(19) ?
O29 H29A . 0.887(19) ?
O29 H29B . 0.904(19) ?
O30 H30A . 0.85(2) ?
O30 H30B . 0.87(2) ?
N1 C1 . 1.310(4) ?
N2 C8B . 1.307(4) ?
N2 C8 . 1.307(4) ?
N3 C15 . 1.307(4) ?
N5 C29 . 1.309(5) ?
N5 H5N . 0.8800 ?
N6 C36 . 1.315(5) ?
N7 C43 . 1.308(4) ?
N8 C50 . 1.308(4) ?
C1 C2 . 1.468(4) ?
C2 C3 . 1.398(4) ?
C2 C7 . 1.417(5) ?
C3 C4 . 1.378(5) ?
C3 H3 . 0.9500 ?
C4 C5 . 1.386(6) ?
C4 H4 . 0.9500 ?
C5 C6 . 1.393(5) ?
C5 H5 . 0.9500 ?
C6 C7 . 1.399(5) ?
C6 H6 . 0.9500 ?
C8 C9 . 1.473(5) ?
C9 C10 . 1.400(6) ?
C9 C14 . 1.413(5) ?
C10 C11 . 1.378(6) ?
C10 H10 . 0.9500 ?
C11 C12 . 1.390(7) ?
C11 H11 . 0.9500 ?
C12 C13 . 1.372(6) ?
C12 H12 . 0.9500 ?
C13 C14 . 1.408(5) ?
C13 H13 . 0.9500 ?
C14 O6 . 1.332(5) ?
C8B C9B . 1.477(15) ?
C9B C10B . 1.404(17) ?
C9B C14B . 1.419(16) ?
C10B C11B . 1.378(17) ?
C10B H10B . 0.9500 ?
C11B C12B . 1.387(18) ?
C11B H11B . 0.9500 ?
C12B C13B . 1.375(17) ?
C12B H12B . 0.9500 ?
C13B C14B . 1.408(16) ?
C13B H13B . 0.9500 ?
C14B O6B . 1.346(15) ?
C15 C16 . 1.466(4) ?
C16 C17 . 1.399(5) ?
C16 C21 . 1.411(4) ?
C17 C18 . 1.384(5) ?
C17 H17 . 0.9500 ?
C18 C19 . 1.386(5) ?
C18 H18 . 0.9500 ?
C19 C20 . 1.384(5) ?
C19 H19 . 0.9500 ?
C20 C21 . 1.403(4) ?
C20 H20 . 0.9500 ?
C29 C30 . 1.482(6) ?
C30 C31 . 1.379(7) ?
C30 C35 . 1.402(7) ?
C31 C32 . 1.395(8) ?
C31 H31 . 0.9500 ?
C32 C33 . 1.375(10) ?
C32 H32 . 0.9500 ?
C33 C34 . 1.360(9) ?
C33 H33 . 0.9500 ?
C34 C35 . 1.388(7) ?
C34 H34 . 0.9500 ?
C36 C37 . 1.482(4) ?
C37 C38 . 1.403(6) ?
C37 C42 . 1.420(6) ?
C38 C39 . 1.395(6) ?
C38 H38 . 0.9500 ?
C39 C40 . 1.384(8) ?
C39 H39 . 0.9500 ?
C40 C41 . 1.378(8) ?
C40 H40 . 0.9500 ?
C41 C42 . 1.414(5) ?
C41 H41 . 0.9500 ?
C43 C44 . 1.476(5) ?
C44 C45 . 1.401(5) ?
C44 C49 . 1.421(5) ?
C45 C46 . 1.381(6) ?
C45 H45 . 0.9500 ?
C46 C47 . 1.394(6) ?
C46 H46 . 0.9500 ?
C47 C48 . 1.378(5) ?
C47 H47 . 0.9500 ?
C48 C49 . 1.408(5) ?
C48 H48 . 0.9500 ?
C50 C51 . 1.470(4) ?
C51 C52 . 1.397(5) ?
C51 C56 . 1.404(4) ?
C52 C53 . 1.386(5) ?
C52 H52 . 0.9500 ?
C53 C54 . 1.388(6) ?
C53 H53 . 0.9500 ?
C54 C55 . 1.375(5) ?
C54 H54 . 0.9500 ?
C55 C56 . 1.411(4) ?
C55 H55 . 0.9500 ?
N10 C68 . 1.320(6) ?
N10 C64 . 1.350(6) ?
C64 C65 . 1.388(7) ?
C64 H64 . 0.9500 ?
C65 C66 . 1.361(11) ?
C65 H65 . 0.9500 ?
C66 C67 . 1.364(11) ?
C66 H66 . 0.9500 ?
C67 C68 . 1.387(6) ?
C67 H67 . 0.9500 ?
C68 H68 . 0.9500 ?
N12 C74 . 1.311(6) ?
N12 C78 . 1.336(6) ?
N12 H12A . 0.8800 ?
C74 C75 . 1.361(7) ?
C74 H74 . 0.9500 ?
C75 C76 . 1.376(8) ?
C75 H75 . 0.9500 ?
C76 C77 . 1.381(8) ?
C76 H76 . 0.9500 ?
C77 C78 . 1.361(7) ?
C77 H77 . 0.9500 ?
C78 H78 . 0.9500 ?
N13 C83 . 1.307(5) ?
N13 C79 . 1.329(5) ?
C79 C80 . 1.371(6) ?
C79 H79 . 0.9500 ?
C80 C81 . 1.364(7) ?
C80 H80 . 0.9500 ?
C81 C82 . 1.376(7) ?
C81 H81 . 0.9500 ?
C82 C83 . 1.387(6) ?
C82 H82 . 0.9500 ?
C83 H83 . 0.9500 ?
N14 C88 . 1.314(11) ?
N14 C84 . 1.345(10) ?
C84 C85 . 1.353(12) ?
C84 H84 . 0.9500 ?
C85 C86 . 1.346(11) ?
C85 H85 . 0.9500 ?
C86 C87 . 1.367(11) ?
C86 H86 . 0.9500 ?
C87 C88 . 1.372(12) ?
C87 H87 . 0.9500 ?
C88 H88 . 0.9500 ?
N22 C128 . 1.325(14) ?
N22 C124 . 1.337(13) ?
C124 C125 . 1.359(14) ?
C124 H124 . 0.9500 ?
C125 C126 . 1.346(14) ?
C125 H125 . 0.9500 ?
C126 C127 . 1.385(14) ?
C126 H126 . 0.9500 ?
C127 C128 . 1.379(14) ?
C127 H127 . 0.9500 ?
C128 H128 . 0.9500 ?
N15 C89 . 1.307(10) ?
N15 C133 . 1.314(13) ?
N15 C129 . 1.318(12) ?
N15 C93 . 1.323(11) ?
C89 N23 . 1.307(10) ?
C89 C90 . 1.349(11) ?
C89 C130 . 1.44(3) ?
C89 H89 . 0.9500 ?
C90 C129 . 1.27(3) ?
C90 C91 . 1.377(13) ?
C90 C131 . 1.59(3) ?
C90 H90 . 0.9500 ?
C91 C131 . 0.71(2) ?
C91 C130 . 1.16(3) ?
C91 C92 . 1.416(12) ?
C91 H91 . 0.9500 ?
C92 C132 . 0.86(2) ?
C92 C93 . 1.371(11) ?
C92 C131 . 1.46(3) ?
C92 C133 . 1.57(2) ?
C92 H92 . 0.9500 ?
C93 N23 . 1.323(11) ?
C93 C132 . 1.40(2) ?
C93 H93 . 0.9500 ?
N23 C133 . 1.314(13) ?
N23 C129 . 1.318(12) ?
C129 C130 . 1.355(13) ?
C129 H129 . 0.9500 ?
C130 C131 . 1.372(14) ?
C130 H130 . 0.9500 ?
C131 C132 . 1.397(13) ?
C131 H131 . 0.9500 ?
C132 C133 . 1.377(14) ?
C132 H132 . 0.9500 ?
C133 H133 . 0.9500 ?
N25 C139 . 1.3900 ?
N25 C143 . 1.3900 ?
C139 C140 . 1.3900 ?
C139 H139 . 0.9500 ?
C140 C141 . 1.3900 ?
C140 H140 . 0.9500 ?
C141 C142 . 1.3900 ?
C141 H141 . 0.9500 ?
C142 C143 . 1.3900 ?
C142 H142 . 0.9500 ?
C143 H143 . 0.9500 ?
N16 C98 . 1.325(6) ?
N16 C94 . 1.352(6) ?
N16 H16 . 0.8800 ?
C94 C95 . 1.347(6) ?
C94 H94 . 0.9500 ?
C95 C96 . 1.396(7) ?
C95 H95 . 0.9500 ?
C96 C97 . 1.370(8) ?
C96 H96 . 0.9500 ?
C97 C98 . 1.369(6) ?
C97 H97 . 0.9500 ?
C98 H98 . 0.9500 ?
N17 C99 . 1.306(10) ?
N17 C103 . 1.332(11) ?
C99 C100 . 1.365(11) ?
C99 H99 . 0.9500 ?
C100 C101 . 1.353(12) ?
C100 H100 . 0.9500 ?
C101 C102 . 1.415(11) ?
C101 H101 . 0.9500 ?
C102 C103 . 1.369(11) ?
C102 H102 . 0.9500 ?
C103 H103 . 0.9500 ?
N24 C134 . 1.314(13) ?
N24 C138 . 1.343(13) ?
C134 C135 . 1.363(13) ?
C134 H134 . 0.9500 ?
C135 C136 . 1.358(14) ?
C135 H135 . 0.9500 ?
C136 C137 . 1.427(14) ?
C136 H136 . 0.9500 ?
C137 C138 . 1.383(13) ?
C137 H137 . 0.9500 ?
C138 H138 . 0.9500 ?
N18 C108 . 1.303(8) ?
N18 C104 . 1.346(7) ?
C104 C105 . 1.344(8) ?
C104 H104 . 0.9500 ?
C105 C106 . 1.357(8) ?
C105 H105 . 0.9500 ?
C106 C107 . 1.408(9) ?
C106 H106 . 0.9500 ?
C107 C108 . 1.348(8) ?
C107 H107 . 0.9500 ?
C108 H108 . 0.9500 ?
N19 C113 . 1.285(7) ?
N19 C109 . 1.305(7) ?
C109 C110 . 1.354(8) ?
C109 H109 . 0.9500 ?
C110 C111 . 1.480(9) ?
C110 H110 . 0.9500 ?
C111 C112 . 1.352(7) ?
C111 H111 . 0.9500 ?
C112 C113 . 1.351(8) ?
C112 H112 . 0.9500 ?
C113 H113 . 0.9500 ?
N20 C118 . 1.284(11) ?
N20 C114 . 1.327(12) ?
C114 C115 . 1.420(15) ?
C114 H114 . 0.9500 ?
C115 C116 . 1.367(14) ?
C115 H115 . 0.9500 ?
C116 C117 . 1.366(13) ?
C116 H116 . 0.9500 ?
C117 C118 . 1.346(14) ?
C117 H117 . 0.9500 ?
C118 H118 . 0.9500 ?
N21 C119 . 1.298(14) ?
N21 C123 . 1.322(16) ?
C119 C120 . 1.372(17) ?
C119 H119 . 0.9500 ?
C120 C121 . 1.413(17) ?
C120 H120 . 0.9500 ?
C121 C122 . 1.353(16) ?
C121 H121 . 0.9500 ?
C122 C123 . 1.333(16) ?
C122 H122 . 0.9500 ?
C123 H123 . 0.9500 ?

loop_
_geom_hbond_atom_site_label_D
_geom_hbond_atom_site_label_H
_geom_hbond_atom_site_label_A
_geom_hbond_site_symmetry_A
_geom_hbond_distance_DH
_geom_hbond_distance_HA
_geom_hbond_distance_DA
_geom_hbond_angle_DHA
_geom_hbond_publ_flag
N4 H4N O12 . 0.88 1.94 2.590(4) 130 yes
O12 H12O N15 . 0.84 1.82 2.615(5) 158 yes
C62 H62 O17 1_655 0.95 2.54 3.354(5) 143 yes
O15 H15 N14 . 0.84 1.90 2.693(14) 157.0 yes
O15 H15 N22 . 0.84 1.69 2.51(2) 163 yes
O28 H28A N13 . 0.857(19) 1.78(2) 2.630(4) 175(5) yes
O29 H29A O16 . 0.887(19) 1.84(2) 2.723(3) 172(5) yes
O29 H29B N18 . 0.904(19) 1.88(3) 2.701(5) 150(5) yes
O30 H30A N19 . 0.85(2) 2.11(2) 2.830(8) 142(4) yes
O30 H30B N20 . 0.87(2) 2.22(2) 3.033(15) 156(7) yes
N5 H5N O15 . 0.88 1.95 2.617(5) 131 yes
C68 H68 O4 . 0.95 2.30 3.093(5) 141 yes
N12 H12A O9 . 0.88 1.79 2.624(4) 157 yes
C74 H74 O28 . 0.95 2.46 3.379(5) 164 yes
C130 H130 O18 2_566 0.95 2.47 3.35(2) 153 yes
N16 H16 O27 . 0.88 1.76 2.632(4) 168 yes
C94 H94 O3 1_655 0.95 2.29 3.131(5) 147 yes

loop_
_geom_torsion_atom_site_label_1
_geom_torsion_atom_site_label_2
_geom_torsion_atom_site_label_3
_geom_torsion_atom_site_label_4
_geom_torsion_site_symmetry_1
_geom_torsion_site_symmetry_2
_geom_torsion_site_symmetry_3
_geom_torsion_site_symmetry_4
_geom_torsion
_geom_torsion_publ_flag
O24 Al1 O2 C1 . . . . 160.5(2) ?
O9 Al1 O2 C1 . . . . -110.3(2) ?
O1 Al1 O2 C1 . . . . -10.4(2) ?
N3 Al1 O2 C1 . . . . -41.8(4) ?
N8 Al1 O2 C1 . . . . 74.0(2) ?
O17 Al2 O3 C7 . . . . 163.5(3) ?
O5 Al2 O3 C7 . . . . 68.8(3) ?
O16 Al2 O3 C7 . . . . -114.8(3) ?
N1 Al2 O3 C7 . . . . -26.6(3) ?
Gd1B Al2 O3 C7 . . . . -81.4(3) ?
Gd1 Al2 O3 C7 . . . . -76.6(3) ?
O17 Al2 O4 N2 . . . . -103.27(18) ?
O5 Al2 O4 N2 . . . . -9.13(17) ?
O16 Al2 O4 N2 . . . . 176.02(18) ?
N1 Al2 O4 N2 . . . . 86.88(18) ?
Gd1B Al2 O4 N2 . . . . 145.9(2) ?
Gd1 Al2 O4 N2 . . . . 141.1(2) ?
O17 Al2 O4 Gd1B . . . . 110.86(11) ?
O5 Al2 O4 Gd1B . . . . -155.01(11) ?
O16 Al2 O4 Gd1B . . . . 30.14(10) ?
N1 Al2 O4 Gd1B . . . . -58.99(11) ?
O17 Al2 O4 Gd1 . . . . 115.64(10) ?
O5 Al2 O4 Gd1 . . . . -150.22(10) ?
O16 Al2 O4 Gd1 . . . . 34.92(9) ?
N1 Al2 O4 Gd1 . . . . -54.21(10) ?
O3 Al2 O5 C8B . . . . -166.7(2) ?
O17 Al2 O5 C8B . . . . 101.5(2) ?
O4 Al2 O5 C8B . . . . 8.5(2) ?
O16 Al2 O5 C8B . . . . 23.5(4) ?
N1 Al2 O5 C8B . . . . -78.1(2) ?
Gd1B Al2 O5 C8B . . . . -12.2(2) ?
O3 Al2 O5 C8 . . . . -166.7(2) ?
O17 Al2 O5 C8 . . . . 101.5(2) ?
O4 Al2 O5 C8 . . . . 8.5(2) ?
O16 Al2 O5 C8 . . . . 23.5(4) ?
N1 Al2 O5 C8 . . . . -78.1(2) ?
Gd1 Al2 O5 C8 . . . . -14.3(2) ?
O24 Al1 O9 C21 . . . . -60.3(2) ?
O2 Al1 O9 C21 . . . . -156.4(2) ?
O1 Al1 O9 C21 . . . . 122.1(2) ?
N3 Al1 O9 C21 . . . . 40.3(2) ?
C15 O8 Al4 O27 . . . . -164.5(2) ?
C15 O8 Al4 O11 . . . . 108.7(2) ?
C15 O8 Al4 O7 . . . . 14.0(2) ?
C15 O8 Al4 O10 . . . . 13.0(5) ?
C15 O8 Al4 N9 . . . . -78.0(2) ?
C15 O8 Al4 Gd1 . . . . -8.8(2) ?
Al4 O10 N4 C22 . . . . 4.2(4) ?
Gd1 O10 N4 C22 . . . . 115.7(3) ?
O8 Al4 O11 C22 . . . . -159.7(2) ?
O27 Al4 O11 C22 . . . . 108.5(3) ?
O7 Al4 O11 C22 . . . . -77.0(3) ?
O10 Al4 O11 C22 . . . . 0.5(3) ?
N9 Al4 O11 C22 . . . . 42.1(6) ?
Gd1 Al4 O11 C22 . . . . -39.0(3) ?
Al4 O11 C22 N4 . . . . 1.8(4) ?
Al4 O11 C22 C23 . . . . -173.5(3) ?
O10 N4 C22 O11 . . . . -4.2(5) ?
O10 N4 C22 C23 . . . . 171.1(3) ?
O11 C22 C23 C24 . . . . -2.5(6) ?
N4 C22 C23 C24 . . . . -177.6(4) ?
O11 C22 C23 C28 . . . . 175.3(4) ?
N4 C22 C23 C28 . . . . 0.2(6) ?
C28 C23 C24 C25 . . . . -1.3(7) ?
C22 C23 C24 C25 . . . . 176.6(4) ?
C23 C24 C25 C26 . . . . 0.7(8) ?
C24 C25 C26 C27 . . . . -0.1(9) ?
C25 C26 C27 C28 . . . . 0.1(9) ?
C24 C23 C28 O12 . . . . -179.3(4) ?
C22 C23 C28 O12 . . . . 2.9(7) ?
C24 C23 C28 C27 . . . . 1.2(7) ?
C22 C23 C28 C27 . . . . -176.6(4) ?
C26 C27 C28 O12 . . . . 179.9(5) ?
C26 C27 C28 C23 . . . . -0.7(8) ?
O26 Al3 O25 N9 . . . . -12.5(3) ?
N2 Al3 O25 N9 . . . . 166.2(3) ?
O28 Al3 O25 N9 . . . . 78.1(3) ?
N10 Al3 O25 N9 . . . . -103.0(3) ?
O26 Al3 O25 Gd1 . . . . -177.2(3) ?
N2 Al3 O25 Gd1 . . . . 1.6(3) ?
O28 Al3 O25 Gd1 . . . . -86.5(3) ?
N10 Al3 O25 Gd1 . . . . 92.3(3) ?
Al3 O25 N9 C57 . . . . 11.8(4) ?
Gd1 O25 N9 C57 . . . . 178.7(3) ?
Al3 O25 N9 Al4 . . . . -159.6(2) ?
Gd1 O25 N9 Al4 . . . . 7.3(4) ?
O6 Al3 O26 C57 . . . . -165.5(3) ?
O25 Al3 O26 C57 . . . . 11.2(3) ?
O28 Al3 O26 C57 . . . . -75.3(3) ?
N10 Al3 O26 C57 . . . . 102.7(3) ?
O25 N9 C57 O26 . . . . -3.0(6) ?
Al4 N9 C57 O26 . . . . 167.2(3) ?
O25 N9 C57 C58 . . . . 176.8(4) ?
Al4 N9 C57 C58 . . . . -13.1(6) ?
Al3 O26 C57 N9 . . . . -7.5(5) ?
Al3 O26 C57 C58 . . . . 172.7(3) ?
N9 C57 C58 C59 . . . . 172.8(4) ?
O26 C57 C58 C59 . . . . -7.5(6) ?
N9 C57 C58 C63 . . . . -9.1(6) ?
O26 C57 C58 C63 . . . . 170.6(4) ?
C63 C58 C59 C60 . . . . -0.2(7) ?
C57 C58 C59 C60 . . . . 178.0(4) ?
C58 C59 C60 C61 . . . . 1.3(8) ?
C59 C60 C61 C62 . . . . -1.2(8) ?
C60 C61 C62 C63 . . . . -0.1(7) ?
C61 C62 C63 O27 . . . . -178.3(4) ?
C61 C62 C63 C58 . . . . 1.2(6) ?
C59 C58 C63 O27 . . . . 178.4(4) ?
C57 C58 C63 O27 . . . . 0.3(6) ?
C59 C58 C63 C62 . . . . -1.0(6) ?
C57 C58 C63 C62 . . . . -179.1(4) ?
C62 C63 O27 Al4 . . . . -148.1(3) ?
C58 C63 O27 Al4 . . . . 32.5(5) ?
O8 Al4 O27 C63 . . . . 56.9(3) ?
O11 Al4 O27 C63 . . . . 157.0(3) ?
O10 Al4 O27 C63 . . . . -122.2(3) ?
N9 Al4 O27 C63 . . . . -39.7(3) ?
Gd1 Al4 O27 C63 . . . . -83.0(3) ?
C73 N11 C69 C70 . . . . -1.5(7) ?
Al6 N11 C69 C70 . . . . 168.3(4) ?
N11 C69 C70 C71 . . . . -0.8(8) ?
C69 C70 C71 C72 . . . . 1.6(8) ?
C70 C71 C72 C73 . . . . -0.2(8) ?
C69 N11 C73 C72 . . . . 3.1(7) ?
Al6 N11 C73 C72 . . . . -166.5(4) ?
C71 C72 C73 N11 . . . . -2.3(8) ?
N3 O7 Al4B O27B . . . . -8(3) ?
Gd1B O7 Al4B O27B . . . . -146(2) ?
N3 O7 Al4B O11B . . . . -108.6(6) ?
Gd1B O7 Al4B O11B . . . . 113.1(5) ?
N3 O7 Al4B O10B . . . . 168.7(4) ?
Gd1B O7 Al4B O10B . . . . 30.4(5) ?
N3 O7 Al4B N9B . . . . 82.8(7) ?
Gd1B O7 Al4B N9B . . . . -55.4(7) ?
N3 O7 Al4B O8 . . . . -8.0(4) ?
Gd1B O7 Al4B O8 . . . . -146.31(15) ?
N3 O7 Al4B Gd1B . . . . 138.3(4) ?
Al4B O10B N4B C22B . . . . 8(2) ?
Gd1B O10B N4B C22B . . . . 112.0(17) ?
Al4B O11B C22B N4B . . . . -31(2) ?
Al4B O11B C22B C23B . . . . 157.8(19) ?
O10B N4B C22B O11B . . . . 15(3) ?
O10B N4B C22B C23B . . . . -172.6(18) ?
O11B C22B C23B C24B . . . . 17(4) ?
N4B C22B C23B C24B . . . . -154(2) ?
O11B C22B C23B C28B . . . . -156(2) ?
N4B C22B C23B C28B . . . . 33(4) ?
C28B C23B C24B C25B . . . . 1(4) ?
C22B C23B C24B C25B . . . . -173(3) ?
C23B C24B C25B C26B . . . . -3(4) ?
C24B C25B C26B C27B . . . . 9(5) ?
C25B C26B C27B C28B . . . . -13(5) ?
C24B C23B C28B O12B . . . . 177(2) ?
C22B C23B C28B O12B . . . . -10(4) ?
C24B C23B C28B C27B . . . . -4(4) ?
C22B C23B C28B C27B . . . . 169(2) ?
C26B C27B C28B O12B . . . . -171(3) ?
C26B C27B C28B C23B . . . . 10(4) ?
C23B C28B O12B Al6 . . . . 109(3) ?
C27B C28B O12B Al6 . . . . -70(3) ?
Al3 O25B N9B C57B . . . . 17(3) ?
Gd1B O25B N9B C57B . . . . 174(2) ?
Al3 O25B N9B Al4B . . . . -152.9(14) ?
Gd1B O25B N9B Al4B . . . . 4(3) ?
O6B Al3 O26B C57B . . . . -163(2) ?
N2 Al3 O26B C57B . . . . 33(5) ?
O28 Al3 O26B C57B . . . . -72(2) ?
O25B Al3 O26B C57B . . . . 20(2) ?
N10 Al3 O26B C57B . . . . 106(2) ?
O25B N9B C57B O26B . . . . -2(4) ?
Al4B N9B C57B O26B . . . . 167(2) ?
O25B N9B C57B C58B . . . . 173(3) ?
Al4B N9B C57B C58B . . . . -18(4) ?
Al3 O26B C57B N9B . . . . -17(4) ?
Al3 O26B C57B C58B . . . . 168(2) ?
N9B C57B C58B C59B . . . . 174(3) ?
O26B C57B C58B C59B . . . . -10(4) ?
N9B C57B C58B C63B . . . . -3(4) ?
O26B C57B C58B C63B . . . . 173(3) ?
C63B C58B C59B C60B . . . . -4(4) ?
C57B C58B C59B C60B . . . . 179(3) ?
C58B C59B C60B C61B . . . . 5(4) ?
C59B C60B C61B C62B . . . . -4(4) ?
C60B C61B C62B C63B . . . . 3(4) ?
C61B C62B C63B O27B . . . . -177(2) ?
C61B C62B C63B C58B . . . . -2(4) ?
C59B C58B C63B O27B . . . . 177(2) ?
C57B C58B C63B O27B . . . . -6(4) ?
C59B C58B C63B C62B . . . . 2(4) ?
C57B C58B C63B C62B . . . . 180(2) ?
C62B C63B O27B Al4B . . . . -148.9(18) ?
C58B C63B O27B Al4B . . . . 37(3) ?
O7 Al4B O27B C63B . . . . 50(3) ?
O11B Al4B O27B C63B . . . . 151.5(18) ?
O10B Al4B O27B C63B . . . . -126.5(17) ?
N9B Al4B O27B C63B . . . . -41.9(19) ?
O8 Al4B O27B C63B . . . . 50.0(18) ?
Gd1B Al4B O27B C63B . . . . -84(2) ?
O3 Al2 O17 C36 . . . . 122.5(2) ?
O5 Al2 O17 C36 . . . . -139.9(2) ?
O4 Al2 O17 C36 . . . . -57.3(2) ?
O16 Al2 O17 C36 . . . . 20.4(2) ?
N1 Al2 O17 C36 . . . . 37.5(8) ?
Gd1B Al2 O17 C36 . . . . -13.7(2) ?
Gd1 Al2 O17 C36 . . . . -16.6(2) ?
O20 Al5 O18 C42 . . . . -103.8(4) ?
O13 Al5 O18 C42 . . . . 79.8(4) ?
O14 Al5 O18 C42 . . . . 161.4(4) ?
N6 Al5 O18 C42 . . . . -4.3(4) ?
Gd1B Al5 O18 C42 . . . . 37.9(5) ?
Gd1 Al5 O18 C42 . . . . 46.3(5) ?
O18 Al5 O20 C43 . . . . 159.1(3) ?
O19 Al5 O20 C43 . . . . -18.2(3) ?
O13 Al5 O20 C43 . . . . -34.6(6) ?
O14 Al5 O20 C43 . . . . -110.5(3) ?
N6 Al5 O20 C43 . . . . 68.7(3) ?
Gd1B Al5 O20 C43 . . . . 8.7(3) ?
Gd1 Al5 O20 C43 . . . . 1.7(3) ?
O23 Al6 O21 C49 . . . . -161.8(3) ?
N7 Al6 O21 C49 . . . . 18.8(3) ?
O12B Al6 O21 C49 . . . . 91.6(6) ?
O29 Al6 O21 C49 . . . . -68.6(3) ?
N11 Al6 O21 C49 . . . . 110.2(3) ?
O23 Al6 O22 N8 . . . . 4.80(19) ?
N7 Al6 O22 N8 . . . . -176.3(2) ?
O12B Al6 O22 N8 . . . . 110.9(5) ?
O29 Al6 O22 N8 . . . . -88.8(2) ?
N11 Al6 O22 N8 . . . . 92.2(2) ?
O23 Al6 O22 Gd1B . . . . 163.54(16) ?
N7 Al6 O22 Gd1B . . . . -17.57(17) ?
O12B Al6 O22 Gd1B . . . . -90.3(5) ?
O29 Al6 O22 Gd1B . . . . 69.89(16) ?
O23 Al6 O22 Gd1 . . . . 173.71(17) ?
N7 Al6 O22 Gd1 . . . . -7.41(18) ?
O29 Al6 O22 Gd1 . . . . 80.06(16) ?
N11 Al6 O22 Gd1 . . . . -98.92(17) ?
O21 Al6 O23 C50 . . . . 171.4(2) ?
O22 Al6 O23 C50 . . . . -3.4(2) ?
O12B Al6 O23 C50 . . . . -94.4(6) ?
O29 Al6 O23 C50 . . . . 83.8(2) ?
N11 Al6 O23 C50 . . . . -99.6(2) ?
O2 Al1 O24 C56 . . . . -60.1(3) ?
O9 Al1 O24 C56 . . . . -149.0(3) ?
N3 Al1 O24 C56 . . . . 126.7(3) ?
N8 Al1 O24 C56 . . . . 34.8(3) ?
Al1 O1 N1 C1 . . . . -11.4(3) ?
Gd1B O1 N1 C1 . . . . -145.9(2) ?
Gd1 O1 N1 C1 . . . . -145.81(19) ?
Al1 O1 N1 Al2 . . . . 168.80(12) ?
Gd1B O1 N1 Al2 . . . . 34.26(19) ?
Gd1 O1 N1 Al2 . . . . 34.4(2) ?
Al1 O1 N1 Gd1B . . . . 134.55(17) ?
Al2 O4 N2 C8B . . . . 8.2(3) ?
Gd1B O4 N2 C8B . . . . 136.5(2) ?
Al2 O4 N2 C8 . . . . 8.2(3) ?
Gd1 O4 N2 C8 . . . . 139.1(2) ?
Al2 O4 N2 Al3 . . . . -162.24(12) ?
Gd1B O4 N2 Al3 . . . . -34.0(3) ?
Gd1 O4 N2 Al3 . . . . -31.3(3) ?
Al4B O7 N3 C15 . . . . 6.1(5) ?
Al4 O7 N3 C15 . . . . 8.4(3) ?
Gd1 O7 N3 C15 . . . . 137.5(2) ?
Gd1B O7 N3 C15 . . . . 140.7(2) ?
Al4B O7 N3 Al1 . . . . -173.2(4) ?
Al4 O7 N3 Al1 . . . . -170.95(12) ?
Gd1 O7 N3 Al1 . . . . -41.9(2) ?
Gd1B O7 N3 Al1 . . . . -38.7(2) ?
Al5 O13 N5 C29 . . . . 5.0(4) ?
Gd1B O13 N5 C29 . . . . -106.7(3) ?
Gd1 O13 N5 C29 . . . . -108.5(3) ?
Al2 O16 N6 C36 . . . . 16.9(3) ?
Gd1B O16 N6 C36 . . . . 121.9(2) ?
Gd1 O16 N6 C36 . . . . 123.0(2) ?
Al2 O16 N6 Al5 . . . . -146.49(15) ?
Gd1B O16 N6 Al5 . . . . -41.5(2) ?
Gd1 O16 N6 Al5 . . . . -40.4(2) ?
Al2 O16 N6 Gd1B . . . . -104.97(16) ?
Al5 O19 N7 C43 . . . . -17.3(3) ?
Gd1B O19 N7 C43 . . . . -131.2(2) ?
Gd1 O19 N7 C43 . . . . -141.6(2) ?
Al5 O19 N7 Al6 . . . . 151.09(15) ?
Gd1B O19 N7 Al6 . . . . 37.3(3) ?
Gd1 O19 N7 Al6 . . . . 26.8(3) ?
Al6 O22 N8 C50 . . . . -5.3(3) ?
Gd1B O22 N8 C50 . . . . -164.8(2) ?
Gd1 O22 N8 C50 . . . . -175.7(2) ?
Al6 O22 N8 Al1 . . . . 163.55(14) ?
Gd1B O22 N8 Al1 . . . . 4.1(3) ?
Gd1 O22 N8 Al1 . . . . -6.8(3) ?
Al1 O2 C1 N1 . . . . 7.0(4) ?
Al1 O2 C1 C2 . . . . -173.4(2) ?
O1 N1 C1 O2 . . . . 3.0(4) ?
Al2 N1 C1 O2 . . . . -177.2(2) ?
Gd1B N1 C1 O2 . . . . -48.8(5) ?
O1 N1 C1 C2 . . . . -176.5(2) ?
Al2 N1 C1 C2 . . . . 3.3(4) ?
Gd1B N1 C1 C2 . . . . 131.6(3) ?
O2 C1 C2 C3 . . . . -12.4(4) ?
N1 C1 C2 C3 . . . . 167.2(3) ?
O2 C1 C2 C7 . . . . 165.0(3) ?
N1 C1 C2 C7 . . . . -15.4(5) ?
C7 C2 C3 C4 . . . . -2.6(5) ?
C1 C2 C3 C4 . . . . 174.8(3) ?
C2 C3 C4 C5 . . . . 0.1(6) ?
C3 C4 C5 C6 . . . . 1.7(7) ?
C4 C5 C6 C7 . . . . -0.9(7) ?
Al2 O3 C7 C6 . . . . -159.3(3) ?
Al2 O3 C7 C2 . . . . 22.8(5) ?
C5 C6 C7 O3 . . . . -179.6(4) ?
C5 C6 C7 C2 . . . . -1.6(6) ?
C3 C2 C7 O3 . . . . -178.7(3) ?
C1 C2 C7 O3 . . . . 3.9(5) ?
C3 C2 C7 C6 . . . . 3.3(5) ?
C1 C2 C7 C6 . . . . -174.0(3) ?
Al2 O5 C8 N2 . . . . -6.5(4) ?
Al2 O5 C8 C9 . . . . 176.3(6) ?
O4 N2 C8 O5 . . . . -1.1(4) ?
Al3 N2 C8 O5 . . . . 168.0(2) ?
O4 N2 C8 C9 . . . . 176.1(6) ?
Al3 N2 C8 C9 . . . . -14.8(7) ?
O5 C8 C9 C10 . . . . -2.9(12) ?
N2 C8 C9 C10 . . . . 179.8(6) ?
O5 C8 C9 C14 . . . . 174.4(7) ?
N2 C8 C9 C14 . . . . -2.9(13) ?
C14 C9 C10 C11 . . . . 0.8(13) ?
C8 C9 C10 C11 . . . . 178.1(7) ?
C9 C10 C11 C12 . . . . -1.0(9) ?
C10 C11 C12 C13 . . . . 0.2(8) ?
C11 C12 C13 C14 . . . . 0.9(8) ?
C12 C13 C14 O6 . . . . 179.2(5) ?
C12 C13 C14 C9 . . . . -1.1(10) ?
C10 C9 C14 O6 . . . . 179.9(7) ?
C8 C9 C14 O6 . . . . 2.7(14) ?
C10 C9 C14 C13 . . . . 0.3(13) ?
C8 C9 C14 C13 . . . . -176.9(8) ?
C13 C14 O6 Al3 . . . . -164.3(4) ?
C9 C14 O6 Al3 . . . . 16.2(9) ?
O26 Al3 O6 C14 . . . . 154.2(4) ?
N2 Al3 O6 C14 . . . . -24.3(4) ?
O28 Al3 O6 C14 . . . . 63.8(4) ?
N10 Al3 O6 C14 . . . . -115.1(4) ?
Al2 O5 C8B N2 . . . . -6.5(4) ?
Al2 O5 C8B C9B . . . . 170(4) ?
O4 N2 C8B O5 . . . . -1.1(4) ?
Al3 N2 C8B O5 . . . . 168.0(2) ?
O4 N2 C8B C9B . . . . -178(4) ?
Al3 N2 C8B C9B . . . . -9(4) ?
O5 C8B C9B C10B . . . . -6(8) ?
N2 C8B C9B C10B . . . . 170(4) ?
O5 C8B C9B C14B . . . . 178(5) ?
N2 C8B C9B C14B . . . . -5(9) ?
C14B C9B C10B C11B . . . . 0(9) ?
C8B C9B C10B C11B . . . . -175(5) ?
C9B C10B C11B C12B . . . . 2(7) ?
C10B C11B C12B C13B . . . . -2(5) ?
C11B C12B C13B C14B . . . . 0(5) ?
C12B C13B C14B O6B . . . . -178(4) ?
C12B C13B C14B C9B . . . . 2(7) ?
C10B C9B C14B O6B . . . . 178(6) ?
C8B C9B C14B O6B . . . . -7(10) ?
C10B C9B C14B C13B . . . . -2(9) ?
C8B C9B C14B C13B . . . . 174(6) ?
C13B C14B O6B Al3 . . . . -147(3) ?
C9B C14B O6B Al3 . . . . 33(7) ?
O26B Al3 O6B C14B . . . . 149(3) ?
N2 Al3 O6B C14B . . . . -35(3) ?
O28 Al3 O6B C14B . . . . 53(3) ?
N10 Al3 O6B C14B . . . . -126(3) ?
Al4 O8 C15 N3 . . . . -13.9(4) ?
Al4B O8 C15 N3 . . . . -7.9(4) ?
Al4 O8 C15 C16 . . . . 163.8(2) ?
Al4B O8 C15 C16 . . . . 169.8(3) ?
O7 N3 C15 O8 . . . . 3.3(4) ?
Al1 N3 C15 O8 . . . . -177.5(2) ?
O7 N3 C15 C16 . . . . -174.5(2) ?
Al1 N3 C15 C16 . . . . 4.8(4) ?
O8 C15 C16 C17 . . . . 11.8(4) ?
N3 C15 C16 C17 . . . . -170.4(3) ?
O8 C15 C16 C21 . . . . -164.2(3) ?
N3 C15 C16 C21 . . . . 13.6(4) ?
C21 C16 C17 C18 . . . . -3.0(5) ?
C15 C16 C17 C18 . . . . -179.0(3) ?
C16 C17 C18 C19 . . . . 0.1(5) ?
C17 C18 C19 C20 . . . . 1.6(5) ?
C18 C19 C20 C21 . . . . -0.4(5) ?
Al1 O9 C21 C20 . . . . 144.9(2) ?
Al1 O9 C21 C16 . . . . -37.0(4) ?
C19 C20 C21 O9 . . . . 175.8(3) ?
C19 C20 C21 C16 . . . . -2.5(4) ?
C17 C16 C21 O9 . . . . -174.1(3) ?
C15 C16 C21 O9 . . . . 1.9(4) ?
C17 C16 C21 C20 . . . . 4.1(4) ?
C15 C16 C21 C20 . . . . -180.0(3) ?
Al5 O14 C29 N5 . . . . 0.1(4) ?
Al5 O14 C29 C30 . . . . -178.3(3) ?
O13 N5 C29 O14 . . . . -3.5(5) ?
O13 N5 C29 C30 . . . . 175.0(3) ?
O14 C29 C30 C31 . . . . 5.5(6) ?
N5 C29 C30 C31 . . . . -172.8(4) ?
O14 C29 C30 C35 . . . . -176.8(4) ?
N5 C29 C30 C35 . . . . 4.8(6) ?
C35 C30 C31 C32 . . . . 0.9(7) ?
C29 C30 C31 C32 . . . . 178.6(5) ?
C30 C31 C32 C33 . . . . -0.6(9) ?
C31 C32 C33 C34 . . . . -0.1(9) ?
C32 C33 C34 C35 . . . . 0.5(9) ?
C33 C34 C35 O15 . . . . 179.9(5) ?
C33 C34 C35 C30 . . . . -0.2(8) ?
C31 C30 C35 O15 . . . . 179.4(5) ?
C29 C30 C35 O15 . . . . 1.8(7) ?
C31 C30 C35 C34 . . . . -0.5(7) ?
C29 C30 C35 C34 . . . . -178.1(4) ?
Al2 O17 C36 N6 . . . . -17.1(4) ?
Al2 O17 C36 C37 . . . . 164.8(2) ?
O16 N6 C36 O17 . . . . -0.4(4) ?
Al5 N6 C36 O17 . . . . 161.5(2) ?
Gd1B N6 C36 O17 . . . . 50.8(4) ?
O16 N6 C36 C37 . . . . 177.6(3) ?
Al5 N6 C36 C37 . . . . -20.4(5) ?
Gd1B N6 C36 C37 . . . . -131.1(3) ?
O17 C36 C37 C38 . . . . 8.1(5) ?
N6 C36 C37 C38 . . . . -170.0(4) ?
O17 C36 C37 C42 . . . . -172.7(3) ?
N6 C36 C37 C42 . . . . 9.2(5) ?
C42 C37 C38 C39 . . . . -1.8(7) ?
C36 C37 C38 C39 . . . . 177.4(4) ?
C37 C38 C39 C40 . . . . 0.9(9) ?
C38 C39 C40 C41 . . . . 0.0(10) ?
C39 C40 C41 C42 . . . . 0.0(10) ?
Al5 O18 C42 C41 . . . . 177.2(4) ?
Al5 O18 C42 C37 . . . . -3.5(6) ?
C40 C41 C42 O18 . . . . 178.5(5) ?
C40 C41 C42 C37 . . . . -0.9(8) ?
C38 C37 C42 O18 . . . . -177.5(4) ?
C36 C37 C42 O18 . . . . 3.3(6) ?
C38 C37 C42 C41 . . . . 1.8(6) ?
C36 C37 C42 C41 . . . . -177.4(4) ?
Al5 O20 C43 N7 . . . . 13.7(4) ?
Al5 O20 C43 C44 . . . . -165.7(3) ?
O19 N7 C43 O20 . . . . 2.7(5) ?
Al6 N7 C43 O20 . . . . -164.5(3) ?
O19 N7 C43 C44 . . . . -177.8(3) ?
Al6 N7 C43 C44 . . . . 14.9(5) ?
O20 C43 C44 C45 . . . . -4.7(5) ?
N7 C43 C44 C45 . . . . 175.8(4) ?
O20 C43 C44 C49 . . . . 176.9(3) ?
N7 C43 C44 C49 . . . . -2.6(6) ?
C49 C44 C45 C46 . . . . -1.2(7) ?
C43 C44 C45 C46 . . . . -179.6(4) ?
C44 C45 C46 C47 . . . . -0.3(7) ?
C45 C46 C47 C48 . . . . 1.4(7) ?
C46 C47 C48 C49 . . . . -1.1(7) ?
Al6 O21 C49 C48 . . . . 167.9(3) ?
Al6 O21 C49 C44 . . . . -13.5(5) ?
C47 C48 C49 O21 . . . . 178.2(4) ?
C47 C48 C49 C44 . . . . -0.4(6) ?
C45 C44 C49 O21 . . . . -177.1(4) ?
C43 C44 C49 O21 . . . . 1.3(6) ?
C45 C44 C49 C48 . . . . 1.5(6) ?
C43 C44 C49 C48 . . . . 179.9(3) ?
Al6 O23 C50 N8 . . . . 1.1(4) ?
Al6 O23 C50 C51 . . . . 177.9(2) ?
O22 N8 C50 O23 . . . . 2.8(4) ?
Al1 N8 C50 O23 . . . . -165.7(2) ?
O22 N8 C50 C51 . . . . -173.8(3) ?
Al1 N8 C50 C51 . . . . 17.6(4) ?
O23 C50 C51 C52 . . . . 5.4(5) ?
N8 C50 C51 C52 . . . . -177.9(4) ?
O23 C50 C51 C56 . . . . -168.0(3) ?
N8 C50 C51 C56 . . . . 8.7(5) ?
C56 C51 C52 C53 . . . . 2.8(7) ?
C50 C51 C52 C53 . . . . -170.7(4) ?
C51 C52 C53 C54 . . . . 0.9(8) ?
C52 C53 C54 C55 . . . . -3.4(8) ?
C53 C54 C55 C56 . . . . 2.3(7) ?
Al1 O24 C56 C51 . . . . -21.6(5) ?
Al1 O24 C56 C55 . . . . 159.6(2) ?
C52 C51 C56 O24 . . . . 177.3(4) ?
C50 C51 C56 O24 . . . . -9.4(5) ?
C52 C51 C56 C55 . . . . -3.8(5) ?
C50 C51 C56 C55 . . . . 169.4(3) ?
C54 C55 C56 O24 . . . . -179.7(4) ?
C54 C55 C56 C51 . . . . 1.3(5) ?
C68 N10 C64 C65 . . . . -1.2(7) ?
Al3 N10 C64 C65 . . . . 178.6(4) ?
N10 C64 C65 C66 . . . . 1.9(10) ?
C64 C65 C66 C67 . . . . -1.6(12) ?
C65 C66 C67 C68 . . . . 0.5(13) ?
C64 N10 C68 C67 . . . . 0.1(8) ?
Al3 N10 C68 C67 . . . . -179.7(5) ?
C66 C67 C68 N10 . . . . 0.2(11) ?
C78 N12 C74 C75 . . . . -2.3(8) ?
N12 C74 C75 C76 . . . . 1.0(9) ?
C74 C75 C76 C77 . . . . 1.2(9) ?
C75 C76 C77 C78 . . . . -2.3(9) ?
C74 N12 C78 C77 . . . . 1.1(7) ?
C76 C77 C78 N12 . . . . 1.2(8) ?
C83 N13 C79 C80 . . . . -2.9(7) ?
N13 C79 C80 C81 . . . . 1.3(8) ?
C79 C80 C81 C82 . . . . -0.2(9) ?
C80 C81 C82 C83 . . . . 0.7(10) ?
C79 N13 C83 C82 . . . . 3.4(8) ?
C81 C82 C83 N13 . . . . -2.3(10) ?
C88 N14 C84 C85 . . . . 2(3) ?
N14 C84 C85 C86 . . . . -1(3) ?
C84 C85 C86 C87 . . . . 2(3) ?
C85 C86 C87 C88 . . . . -5(2) ?
C84 N14 C88 C87 . . . . -5(3) ?
C86 C87 C88 N14 . . . . 6(3) ?
C128 N22 C124 C125 . . . . -6(6) ?
N22 C124 C125 C126 . . . . 7(5) ?
C124 C125 C126 C127 . . . . 2(4) ?
C125 C126 C127 C128 . . . . -13(4) ?
C124 N22 C128 C127 . . . . -6(5) ?
C126 C127 C128 N22 . . . . 15(4) ?
C133 N15 C89 N23 . . . . 0E1(10) ?
C129 N15 C89 N23 . . . . 0E1(10) ?
C93 N15 C89 N23 . . . . 0E1(10) ?
C133 N15 C89 C90 . . . . 25(3) ?
C129 N15 C89 C90 . . . . -55(8) ?
C93 N15 C89 C90 . . . . 5(3) ?
C133 N15 C89 C130 . . . . 22(3) ?
C129 N15 C89 C130 . . . . -58(8) ?
C93 N15 C89 C130 . . . . 3(3) ?
N23 C89 C90 C129 . . . . 65(7) ?
N15 C89 C90 C129 . . . . 65(7) ?
C130 C89 C90 C129 . . . . 8E1(2) ?
N23 C89 C90 C91 . . . . 1(4) ?
N15 C89 C90 C91 . . . . 1(4) ?
C130 C89 C90 C91 . . . . 2E1(2) ?
N23 C89 C90 C131 . . . . -27(3) ?
N15 C89 C90 C131 . . . . -27(3) ?
C130 C89 C90 C131 . . . . -1E1(2) ?
C129 C90 C91 C131 . . . . -91(3) ?
C89 C90 C91 C131 . . . . -81(3) ?
C89 C90 C91 C130 . . . . -8E1(3) ?
C131 C90 C91 C130 . . . . 0E1(3) ?
C129 C90 C91 C92 . . . . -11(3) ?
C89 C90 C91 C92 . . . . -2(3) ?
C131 C90 C91 C92 . . . . 79(2) ?
C129 C90 C91 C132 . . . . -42(3) ?
C89 C90 C91 C132 . . . . -33(3) ?
C131 C90 C91 C132 . . . . 48.4(16) ?
C131 C91 C92 C132 . . . . 9(2) ?
C130 C91 C92 C132 . . . . -75(3) ?
C90 C91 C92 C132 . . . . -79(2) ?
C131 C91 C92 C93 . . . . 85(2) ?
C130 C91 C92 C93 . . . . 0(3) ?
C90 C91 C92 C93 . . . . -3(2) ?
C132 C91 C92 C93 . . . . 75.6(18) ?
C130 C91 C92 C131 . . . . -85(3) ?
C90 C91 C92 C131 . . . . -88(3) ?
C132 C91 C92 C131 . . . . -9(2) ?
C131 C91 C92 C133 . . . . 70(2) ?
C130 C91 C92 C133 . . . . -14(3) ?
C90 C91 C92 C133 . . . . -18(2) ?
C132 C91 C92 C133 . . . . 61.1(15) ?
C89 N15 C93 N23 . . . . 0E1(10) ?
C133 N15 C93 N23 . . . . 0E1(10) ?
C129 N15 C93 N23 . . . . 0E1(10) ?
C89 N15 C93 C92 . . . . -11(2) ?
C133 N15 C93 C92 . . . . -112(5) ?
C129 N15 C93 C92 . . . . -1(2) ?
C89 N15 C93 C132 . . . . 31.6(19) ?
C133 N15 C93 C132 . . . . -70(4) ?
C129 N15 C93 C132 . . . . 42(2) ?
C132 C92 C93 N23 . . . . 99(2) ?
C91 C92 C93 N23 . . . . 10(2) ?
C131 C92 C93 N23 . . . . 40(2) ?
C133 C92 C93 N23 . . . . 93(4) ?
C132 C92 C93 N15 . . . . 99(2) ?
C91 C92 C93 N15 . . . . 10(2) ?
C131 C92 C93 N15 . . . . 40(2) ?
C133 C92 C93 N15 . . . . 93(4) ?
C91 C92 C93 C132 . . . . -89.5(19) ?
C131 C92 C93 C132 . . . . -58.7(16) ?
C133 C92 C93 C132 . . . . -6(4) ?
N15 C89 N23 C133 . . . . 0E1(10) ?
C90 C89 N23 C133 . . . . 25(3) ?
C130 C89 N23 C133 . . . . 22(3) ?
N15 C89 N23 C129 . . . . 0E1(10) ?
C90 C89 N23 C129 . . . . -55(8) ?
C130 C89 N23 C129 . . . . -58(8) ?
N15 C89 N23 C93 . . . . 0E1(8) ?
C90 C89 N23 C93 . . . . 5(3) ?
C130 C89 N23 C93 . . . . 3(3) ?
N15 C93 N23 C89 . . . . 0E1(10) ?
C92 C93 N23 C89 . . . . -11(2) ?
C132 C93 N23 C89 . . . . 31.6(19) ?
N15 C93 N23 C133 . . . . 0E1(10) ?
C92 C93 N23 C133 . . . . -112(5) ?
C132 C93 N23 C133 . . . . -70(4) ?
N15 C93 N23 C129 . . . . 0E1(10) ?
C92 C93 N23 C129 . . . . -1(2) ?
C132 C93 N23 C129 . . . . 42(2) ?
C89 C90 C129 N23 . . . . -94(9) ?
C91 C90 C129 N23 . . . . 26(5) ?
C131 C90 C129 N23 . . . . -2(5) ?
C89 C90 C129 N15 . . . . -94(9) ?
C91 C90 C129 N15 . . . . 26(5) ?
C131 C90 C129 N15 . . . . -2(5) ?
C89 C90 C129 C130 . . . . -10E1(2) ?
C91 C90 C129 C130 . . . . 2E1(2) ?
C131 C90 C129 C130 . . . . -1E1(2) ?
C89 N23 C129 C90 . . . . 103(11) ?
C133 N23 C129 C90 . . . . -2(5) ?
C93 N23 C129 C90 . . . . -20(5) ?
C89 N23 C129 N15 . . . . 0E1(10) ?
C133 N23 C129 N15 . . . . 0E1(10) ?
C93 N23 C129 N15 . . . . 0E1(10) ?
C89 N23 C129 C130 . . . . 105(11) ?
C133 N23 C129 C130 . . . . -1(5) ?
C93 N23 C129 C130 . . . . -18(4) ?
C89 N15 C129 C90 . . . . 103(11) ?
C133 N15 C129 C90 . . . . -2(5) ?
C93 N15 C129 C90 . . . . -20(5) ?
C89 N15 C129 N23 . . . . 0E1(10) ?
C133 N15 C129 N23 . . . . 0E1(10) ?
C93 N15 C129 N23 . . . . 0E1(10) ?
C89 N15 C129 C130 . . . . 105(11) ?
C133 N15 C129 C130 . . . . -1(5) ?
C93 N15 C129 C130 . . . . -18(4) ?
C131 C91 C130 C129 . . . . -95(4) ?
C90 C91 C130 C129 . . . . 9E1(3) ?
C92 C91 C130 C129 . . . . -17(5) ?
C132 C91 C130 C129 . . . . -47(4) ?
C90 C91 C130 C131 . . . . 18E1(10) ?
C92 C91 C130 C131 . . . . 78(2) ?
C132 C91 C130 C131 . . . . 47.6(17) ?
C131 C91 C130 C89 . . . . -86(4) ?
C92 C91 C130 C89 . . . . -8(5) ?
C132 C91 C130 C89 . . . . -38(5) ?
C90 C129 C130 C91 . . . . -16E1(3) ?
N23 C129 C130 C91 . . . . 29(6) ?
N15 C129 C130 C91 . . . . 29(6) ?
C90 C129 C130 C131 . . . . 17E1(3) ?
N23 C129 C130 C131 . . . . -6(6) ?
N15 C129 C130 C131 . . . . -6(6) ?
C90 C129 C130 C89 . . . . 8E1(2) ?
N23 C129 C130 C89 . . . . -92(8) ?
N15 C129 C130 C89 . . . . -92(8) ?
N23 C89 C130 C91 . . . . 7(5) ?
N15 C89 C130 C91 . . . . 7(5) ?
C90 C89 C130 C91 . . . . -16E1(3) ?
N23 C89 C130 C129 . . . . 70(6) ?
N15 C89 C130 C129 . . . . 70(6) ?
C90 C89 C130 C129 . . . . -10E1(2) ?
N23 C89 C130 C131 . . . . -28(5) ?
N15 C89 C130 C131 . . . . -28(5) ?
C90 C89 C130 C131 . . . . 17E1(3) ?
C90 C91 C131 C130 . . . . 0.0(14) ?
C92 C91 C131 C130 . . . . -120.3(13) ?
C132 C91 C131 C130 . . . . -114.5(17) ?
C130 C91 C131 C132 . . . . 114.5(17) ?
C90 C91 C131 C132 . . . . 114.5(17) ?
C92 C91 C131 C132 . . . . -5.8(15) ?
C130 C91 C131 C92 . . . . 120.3(13) ?
C90 C91 C131 C92 . . . . 120.3(10) ?
C132 C91 C131 C92 . . . . 5.8(15) ?
C130 C91 C131 C90 . . . . 0.0(14) ?
C92 C91 C131 C90 . . . . -120.3(10) ?
C132 C91 C131 C90 . . . . -114.5(17) ?
C129 C130 C131 C91 . . . . 101(4) ?
C89 C130 C131 C91 . . . . 112(4) ?
C91 C130 C131 C132 . . . . -92(3) ?
C129 C130 C131 C132 . . . . 9(5) ?
C89 C130 C131 C132 . . . . 19(5) ?
C91 C130 C131 C92 . . . . -58(2) ?
C129 C130 C131 C92 . . . . 43(4) ?
C89 C130 C131 C92 . . . . 53(4) ?
C132 C92 C131 C91 . . . . -170(2) ?
C93 C92 C131 C91 . . . . -108(2) ?
C133 C92 C131 C91 . . . . -119(2) ?
C132 C92 C131 C130 . . . . -121(2) ?
C93 C92 C131 C130 . . . . -59(2) ?
C91 C92 C131 C130 . . . . 49(2) ?
C133 C92 C131 C130 . . . . -70(2) ?
C93 C92 C131 C132 . . . . 61.9(15) ?
C91 C92 C131 C132 . . . . 170(2) ?
C133 C92 C131 C132 . . . . 51.2(13) ?
C132 C92 C131 C90 . . . . -120(2) ?
C93 C92 C131 C90 . . . . -57.7(19) ?
C91 C92 C131 C90 . . . . 50.7(17) ?
C133 C92 C131 C90 . . . . -68.4(17) ?
C129 C90 C131 C91 . . . . 99(3) ?
C89 C90 C131 C91 . . . . 109(3) ?
C129 C90 C131 C132 . . . . 5(4) ?
C89 C90 C131 C132 . . . . 16(3) ?
C91 C90 C131 C132 . . . . -93(3) ?
C129 C90 C131 C92 . . . . 40(3) ?
C89 C90 C131 C92 . . . . 50(2) ?
C91 C90 C131 C92 . . . . -58.6(19) ?
C93 C92 C132 C133 . . . . -1.6(10) ?
C91 C92 C132 C133 . . . . 115.2(11) ?
C131 C92 C132 C133 . . . . 119.8(13) ?
C93 C92 C132 C131 . . . . -121.4(11) ?
C91 C92 C132 C131 . . . . -4.6(12) ?
C133 C92 C132 C131 . . . . -119.8(13) ?
C91 C92 C132 C93 . . . . 116.7(11) ?
C131 C92 C132 C93 . . . . 121.4(11) ?
C133 C92 C132 C93 . . . . 1.6(10) ?
C93 C92 C132 C91 . . . . -116.7(11) ?
C131 C92 C132 C91 . . . . 4.6(12) ?
C133 C92 C132 C91 . . . . -115.2(11) ?
C91 C131 C132 C92 . . . . 10(2) ?
C130 C131 C132 C92 . . . . 72(3) ?
C90 C131 C132 C92 . . . . 74(3) ?
C91 C131 C132 C133 . . . . -68(3) ?
C130 C131 C132 C133 . . . . -6(4) ?
C92 C131 C132 C133 . . . . -78(2) ?
C90 C131 C132 C133 . . . . -4(4) ?
C91 C131 C132 C93 . . . . -51(3) ?
C130 C131 C132 C93 . . . . 11(4) ?
C92 C131 C132 C93 . . . . -60.7(17) ?
C90 C131 C132 C93 . . . . 13(3) ?
C130 C131 C132 C91 . . . . 62(3) ?
C92 C131 C132 C91 . . . . -10(3) ?
C90 C131 C132 C91 . . . . 64(2) ?
N23 C93 C132 C92 . . . . -103.4(18) ?
N15 C93 C132 C92 . . . . -103.4(18) ?
N23 C93 C132 C133 . . . . 71(3) ?
N15 C93 C132 C133 . . . . 71(3) ?
C92 C93 C132 C133 . . . . 174(4) ?
N23 C93 C132 C131 . . . . -39(3) ?
N15 C93 C132 C131 . . . . -39(3) ?
C92 C93 C132 C131 . . . . 65(2) ?
N23 C93 C132 C91 . . . . -56.6(18) ?
N15 C93 C132 C91 . . . . -56.6(18) ?
C92 C93 C132 C91 . . . . 46.7(11) ?
C131 C91 C132 C92 . . . . -168(3) ?
C130 C91 C132 C92 . . . . 117(3) ?
C90 C91 C132 C92 . . . . 115(2) ?
C131 C91 C132 C133 . . . . 120(3) ?
C130 C91 C132 C133 . . . . 46(3) ?
C90 C91 C132 C133 . . . . 44(2) ?
C92 C91 C132 C133 . . . . -71.2(19) ?
C130 C91 C132 C131 . . . . -74(3) ?
C90 C91 C132 C131 . . . . -77(3) ?
C92 C91 C132 C131 . . . . 168(3) ?
C131 C91 C132 C93 . . . . 134(3) ?
C130 C91 C132 C93 . . . . 59(3) ?
C90 C91 C132 C93 . . . . 57(2) ?
C92 C91 C132 C93 . . . . -57.9(15) ?
C89 N23 C133 N15 . . . . 0E1(10) ?
C129 N23 C133 N15 . . . . 0E1(10) ?
C93 N23 C133 N15 . . . . 0E1(10) ?
C89 N23 C133 C132 . . . . -8(3) ?
C129 N23 C133 C132 . . . . 4(3) ?
C93 N23 C133 C132 . . . . 80(4) ?
C89 N23 C133 C92 . . . . -41(2) ?
C129 N23 C133 C92 . . . . -29(3) ?
C93 N23 C133 C92 . . . . 47(3) ?
C89 N15 C133 N23 . . . . 0E1(10) ?
C129 N15 C133 N23 . . . . 0E1(10) ?
C93 N15 C133 N23 . . . . 0E1(10) ?
C89 N15 C133 C132 . . . . -8(3) ?
C129 N15 C133 C132 . . . . 4(3) ?
C93 N15 C133 C132 . . . . 80(4) ?
C89 N15 C133 C92 . . . . -41(2) ?
C129 N15 C133 C92 . . . . -29(3) ?
C93 N15 C133 C92 . . . . 47(3) ?
C92 C132 C133 N23 . . . . -73(3) ?
C131 C132 C133 N23 . . . . -1(4) ?
C93 C132 C133 N23 . . . . -79(3) ?
C91 C132 C133 N23 . . . . -23(3) ?
C92 C132 C133 N15 . . . . -73(3) ?
C131 C132 C133 N15 . . . . -1(4) ?
C93 C132 C133 N15 . . . . -79(3) ?
C91 C132 C133 N15 . . . . -23(3) ?
C131 C132 C133 C92 . . . . 72(2) ?
C93 C132 C133 C92 . . . . -5(3) ?
C91 C132 C133 C92 . . . . 50.0(13) ?
C132 C92 C133 N23 . . . . 122(2) ?
C93 C92 C133 N23 . . . . -65(3) ?
C91 C92 C133 N23 . . . . 38(2) ?
C131 C92 C133 N23 . . . . 65.7(19) ?
C132 C92 C133 N15 . . . . 122(2) ?
C93 C92 C133 N15 . . . . -65(3) ?
C91 C92 C133 N15 . . . . 38(2) ?
C131 C92 C133 N15 . . . . 65.7(19) ?
C93 C92 C133 C132 . . . . 173(4) ?
C91 C92 C133 C132 . . . . -83.6(19) ?
C131 C92 C133 C132 . . . . -56.1(16) ?
C143 N25 C139 C140 . . . . 0.0 ?
N25 C139 C140 C141 . . . . 0.0 ?
C139 C140 C141 C142 . . . . 0.0 ?
C140 C141 C142 C143 . . . . 0.0 ?
C141 C142 C143 N25 . . . . 0.0 ?
C139 N25 C143 C142 . . . . 0.0 ?
C98 N16 C94 C95 . . . . -0.2(7) ?
N16 C94 C95 C96 . . . . -0.7(7) ?
C94 C95 C96 C97 . . . . 1.9(9) ?
C95 C96 C97 C98 . . . . -2.2(10) ?
C94 N16 C98 C97 . . . . -0.1(8) ?
C96 C97 C98 N16 . . . . 1.3(10) ?
C103 N17 C99 C100 . . . . 6(2) ?
N17 C99 C100 C101 . . . . -21(2) ?
C99 C100 C101 C102 . . . . 30(2) ?
C100 C101 C102 C103 . . . . -27(2) ?
C99 N17 C103 C102 . . . . -2.8(19) ?
C101 C102 C103 N17 . . . . 13.7(19) ?
C138 N24 C134 C135 . . . . -5(3) ?
N24 C134 C135 C136 . . . . 31(3) ?
C134 C135 C136 C137 . . . . -54(3) ?
C135 C136 C137 C138 . . . . 52(3) ?
C134 N24 C138 C137 . . . . 5(3) ?
C136 C137 C138 N24 . . . . -29(3) ?
C108 N18 C104 C105 . . . . -1.0(9) ?
N18 C104 C105 C106 . . . . 1.3(10) ?
C104 C105 C106 C107 . . . . -0.9(10) ?
C105 C106 C107 C108 . . . . 0.3(12) ?
C104 N18 C108 C107 . . . . 0.3(12) ?
C106 C107 C108 N18 . . . . 0.0(14) ?
C113 N19 C109 C110 . . . . 1.0(10) ?
N19 C109 C110 C111 . . . . -2.7(10) ?
C109 C110 C111 C112 . . . . 1.9(8) ?
C110 C111 C112 C113 . . . . 0.3(7) ?
C109 N19 C113 C112 . . . . 1.7(9) ?
C111 C112 C113 N19 . . . . -2.3(9) ?
C118 N20 C114 C115 . . . . -2.2(13) ?
N20 C114 C115 C116 . . . . 4.0(13) ?
C114 C115 C116 C117 . . . . -2.5(12) ?
C115 C116 C117 C118 . . . . -0.7(14) ?
C114 N20 C118 C117 . . . . -1.3(13) ?
C116 C117 C118 N20 . . . . 2.8(15) ?
C123 N21 C119 C120 . . . . -11(3) ?
N21 C119 C120 C121 . . . . 0(4) ?
C119 C120 C121 C122 . . . . 10(4) ?
C120 C121 C122 C123 . . . . -8(3) ?
C119 N21 C123 C122 . . . . 13(5) ?
C121 C122 C123 N21 . . . . -3(4) ?

_cod_database_fobs_code 2243538
